data_4123751
loop_
_publ_author_name
'Ono, Kosuke'
'Johmoto, Kohei'
'Yasuda, Nobuhiro'
'Uekusa, Hidehiro'
'Fujii, Shintaro'
'Kiguchi, Manabu'
'Iwasawa, Nobuharu'

_publ_section_title
;
 Self-Assembly of Nanometer-Sized Boroxine Cages from Diboronic Acids.
;
_journal_issue 22
_journal_name_full 'Journal of the American Chemical Society'
_journal_page_first 7015
_journal_page_last 7018
_journal_paper_doi 10.1021/jacs.5b02716
_journal_volume 137
_journal_year 2015
_chemical_formula_moiety 'C204 H210 B12 N6 O12'
_chemical_formula_sum 'C204 H210 B12 N6 O12'
_chemical_formula_weight 3067.49
_space_group_crystal_system triclinic
_space_group_IT_number 2
_space_group_name_Hall '-P 1'
_space_group_name_H-M_alt 'P -1'
_symmetry_space_group_name_Hall '-P 1'
_symmetry_space_group_name_H-M 'P -1'
_atom_sites_solution_hydrogens mixed
_audit_creation_method SHELXL-2014/7
_cell_angle_alpha 102.1864(13)
_cell_angle_beta 96.8631(16)
_cell_angle_gamma 98.1991(15)
_cell_formula_units_Z 2
_cell_length_a 19.4461(11)
_cell_length_b 21.3569(11)
_cell_length_c 40.010(2)
_cell_measurement_reflns_used 19052
_cell_measurement_temperature 90(2)
_cell_measurement_theta_max 26.88
_cell_measurement_theta_min 1.11
_cell_volume 15882.7(15)
_computing_cell_refinement 'Rapid Auto(Rigaku)'
_computing_data_collection 'Rapid Auto(Rigaku)'
_computing_data_reduction 'Rapid Auto(Rigaku)'
_computing_molecular_graphics 'ORTEP-3 (Farrugia, 2008)'
_computing_publication_material 'SHELXL-2014/7 (Sheldrick, 2014)'
_computing_structure_refinement 'SHELXL-2014/7 (Sheldrick, 2014)'
_computing_structure_solution 'SHELXD (Sheldrick, 2010)'
_diffrn_ambient_temperature 90(2)
_diffrn_measured_fraction_theta_full 0.706
_diffrn_measured_fraction_theta_max 0.706
_diffrn_measurement_device_type 'Rigaku Saturn 724'
_diffrn_measurement_method 'Oscillation Photograph'
_diffrn_radiation_monochromator 'Si(111) Channel Cut'
_diffrn_radiation_type Synchrotron
_diffrn_radiation_wavelength 0.78305
_diffrn_reflns_av_R_equivalents 0.2099
_diffrn_reflns_av_unetI/netI 0.2111
_diffrn_reflns_laue_measured_fraction_full 0.706
_diffrn_reflns_laue_measured_fraction_max 0.706
_diffrn_reflns_limit_h_max 19
_diffrn_reflns_limit_h_min -20
_diffrn_reflns_limit_k_max 24
_diffrn_reflns_limit_k_min -24
_diffrn_reflns_limit_l_max 41
_diffrn_reflns_limit_l_min -42
_diffrn_reflns_number 109384
_diffrn_reflns_point_group_measured_fraction_full 0.706
_diffrn_reflns_point_group_measured_fraction_max 0.706
_diffrn_reflns_theta_full 27.424
_diffrn_reflns_theta_max 27.424
_diffrn_reflns_theta_min 1.111
_diffrn_source 'synchrotron radiation SPring-8 BL40XU'
_exptl_absorpt_coefficient_mu 0.047
_exptl_absorpt_correction_T_max 0.996
_exptl_absorpt_correction_T_min 0.316
_exptl_absorpt_correction_type multi-scan
_exptl_absorpt_process_details 'ABSCOR (T.Higashi, 2001)'
_exptl_crystal_colour colourless
_exptl_crystal_density_diffrn 0.641
_exptl_crystal_description block
_exptl_crystal_F_000 3264
_exptl_crystal_size_max 0.102
_exptl_crystal_size_mid 0.064
_exptl_crystal_size_min 0.021
_refine_diff_density_max 0.566
_refine_diff_density_min -0.375
_refine_diff_density_rms 0.072
_refine_ls_extinction_coef 0.063(4)
_refine_ls_extinction_expression Fc^*^=kFc[1+0.001xFc^2^\l^3^/sin(2\q)]^-1/4^
_refine_ls_extinction_method 'SHELXL-2014/7 (Sheldrick, 2014)'
_refine_ls_goodness_of_fit_ref 1.501
_refine_ls_hydrogen_treatment constr
_refine_ls_matrix_type full
_refine_ls_number_parameters 1938
_refine_ls_number_reflns 38215
_refine_ls_number_restraints 468
_refine_ls_restrained_S_all 1.511
_refine_ls_R_factor_all 0.3317
_refine_ls_R_factor_gt 0.2163
_refine_ls_shift/su_max 0.000
_refine_ls_shift/su_mean 0.000
_refine_ls_structure_factor_coef Fsqd
_refine_ls_weighting_details 'w=1/[\s^2^(Fo^2^)+(0.2000P)^2^] where P=(Fo^2^+2Fc^2^)/3'
_refine_ls_weighting_scheme calc
_refine_ls_wR_factor_gt 0.5394
_refine_ls_wR_factor_ref 0.5818
_reflns_Friedel_coverage 0.000
_reflns_number_gt 12092
_reflns_number_total 38215
_reflns_threshold_expression 'I > 2\s(I)'
_cod_data_source_file ja5b02716_si_002.cif
_cod_data_source_block shelxl_sq
_cod_depositor_comments 'Adding full bibliography for 4123751.cif.'
_cod_database_code 4123751
_shelx_shelxl_version_number 2014/7
_shelx_space_group_comment
; 
The symmetry employed for this shelxl refinement is uniquely defined 
by the following loop, which should always be used as a source of 
symmetry information in preference to the above space-group names. 
They are only intended as comments. 
;
_shelx_estimated_absorpt_t_min 0.995
_shelx_estimated_absorpt_t_max 0.999

loop_
_space_group_symop_operation_xyz
'x, y, z'
'-x, -y, -z'

loop_
_atom_site_label
_atom_site_type_symbol
_atom_site_fract_x
_atom_site_fract_y
_atom_site_fract_z
_atom_site_U_iso_or_equiv
_atom_site_adp_type
_atom_site_occupancy
_atom_site_site_symmetry_order
_atom_site_calc_flag
_atom_site_refinement_flags_posn
_atom_site_refinement_flags_adp
_atom_site_refinement_flags_occupancy
B1 B 0.5712(12) 0.9414(8) 0.4532(4) 0.116(5) Uani 1 1 d . . .
B2 B 0.4783(12) 1.0075(9) 0.4587(5) 0.126(5) Uani 1 1 d . U .
B3 B 0.5995(10) 1.0434(8) 0.4430(4) 0.110(5) Uani 1 1 d . U .
B4 B 0.6285(11) 1.0593(8) 0.1167(5) 0.121(5) Uani 1 1 d . U .
B5 B 0.5311(11) 1.0397(8) 0.0746(5) 0.122(6) Uani 1 1 d . U .
B6 B 0.6199(11) 0.9684(9) 0.0696(6) 0.127(6) Uani 1 1 d . . .
B7 B 0.5136(10) 0.3705(7) 0.1520(5) 0.103(5) Uani 1 1 d . . .
B8 B 0.4028(11) 0.3321(8) 0.1751(5) 0.111(5) Uani 1 1 d . U .
B9 B 0.5089(10) 0.3694(8) 0.2127(5) 0.107(5) Uani 1 1 d . . .
B10 B -0.1231(9) 0.6865(8) 0.2000(5) 0.113(5) Uani 1 1 d . U .
B11 B -0.1079(12) 0.7866(11) 0.1833(6) 0.151(6) Uani 1 1 d . U .
B12 B -0.1296(10) 0.7858(8) 0.2407(5) 0.125(6) Uani 1 1 d . U .
O1 O 0.5040(6) 0.9506(4) 0.4607(3) 0.131(3) Uani 1 1 d . . .
O2 O 0.5317(6) 1.0569(4) 0.4490(2) 0.139(3) Uani 1 1 d . . .
O3 O 0.6137(5) 0.9864(4) 0.4438(2) 0.125(3) Uani 1 1 d . . .
O4 O 0.5661(5) 1.0771(4) 0.1040(3) 0.124(3) Uani 1 1 d . U .
O5 O 0.5552(5) 0.9856(4) 0.0553(2) 0.124(3) Uani 1 1 d . . .
O6 O 0.6521(5) 1.0081(5) 0.1017(3) 0.129(3) Uani 1 1 d . . .
O7 O 0.4414(6) 0.3445(4) 0.1460(2) 0.131(3) Uani 1 1 d . . .
O8 O 0.4389(6) 0.3442(5) 0.2064(3) 0.132(3) Uani 1 1 d . . .
O9 O 0.5438(5) 0.3805(4) 0.1864(3) 0.121(3) Uani 1 1 d . . .
O10 O -0.1039(6) 0.7216(4) 0.1775(2) 0.139(3) Uani 1 1 d . . .
O11 O -0.1197(6) 0.8194(4) 0.2177(3) 0.138(3) Uani 1 1 d . U .
O12 O -0.1321(5) 0.7186(4) 0.2335(2) 0.128(3) Uani 1 1 d . U .
N101 N 0.7319(7) 0.5200(6) 0.4611(4) 0.138(4) Uani 1 1 d D U .
C191 C 0.7727(10) 0.4856(10) 0.4868(5) 0.200(8) Uiso 1 1 d D . .
H19A H 0.8062 0.4611 0.4753 0.240 Uiso 1 1 calc R U .
H19B H 0.7986 0.5179 0.5076 0.240 Uiso 1 1 calc R U .
C192 C 0.7125(14) 0.4386(12) 0.4965(7) 0.315(15) Uiso 1 1 d D . .
H19C H 0.7185 0.4322 0.5201 0.472 Uiso 1 1 d R U .
H19D H 0.7076 0.3965 0.4800 0.472 Uiso 1 1 d R U .
H19E H 0.6703 0.4577 0.4924 0.472 Uiso 1 1 d R U .
C101 C 0.5926(8) 0.8747(6) 0.4574(4) 0.119(4) Uani 1 1 d . . .
C102 C 0.6564(9) 0.8550(8) 0.4425(3) 0.127(5) Uani 1 1 d . . .
H102 H 0.6828 0.8835 0.4316 0.152 Uiso 1 1 calc R U .
C103 C 0.6759(9) 0.7994(6) 0.4444(3) 0.112(4) Uani 1 1 d . . .
C104 C 0.6399(7) 0.7573(6) 0.4598(4) 0.107(4) Uani 1 1 d D . .
C105 C 0.5777(9) 0.7758(8) 0.4736(4) 0.133(5) Uani 1 1 d D U .
C106 C 0.5571(9) 0.8323(6) 0.4720(4) 0.137(6) Uani 1 1 d . . .
H106 H 0.5163 0.8424 0.4813 0.164 Uiso 1 1 calc R U .
C107 C 0.7389(9) 0.7833(6) 0.4307(4) 0.136(5) Uani 1 1 d . . .
H10A H 0.7396 0.7949 0.4084 0.204 Uiso 1 1 calc R U .
H10B H 0.7388 0.7366 0.4277 0.204 Uiso 1 1 calc R U .
H10C H 0.7806 0.8076 0.4469 0.204 Uiso 1 1 calc R U .
C108 C 0.5387(9) 0.7280(8) 0.4927(4) 0.165(6) Uani 1 1 d D U .
H10D H 0.5612 0.6895 0.4912 0.248 Uiso 1 1 calc R U .
H10E H 0.5411 0.7497 0.5171 0.248 Uiso 1 1 calc R U .
H10F H 0.4894 0.7148 0.4818 0.248 Uiso 1 1 calc R U .
C109 C 0.7103(8) 0.5804(7) 0.4656(4) 0.122(5) Uani 1 1 d . . .
C110 C 0.7256(9) 0.6268(8) 0.4937(5) 0.146(5) Uani 1 1 d D U .
H110 H 0.7503 0.6205 0.5144 0.175 Uiso 1 1 calc R U .
C111 C 0.7040(10) 0.6864(8) 0.4922(5) 0.160(6) Uani 1 1 d D U .
H111 H 0.7208 0.7224 0.5113 0.192 Uiso 1 1 calc R U .
C112 C 0.6575(7) 0.6966(6) 0.4632(4) 0.115(4) Uani 1 1 d D U .
C113 C 0.6463(7) 0.6439(6) 0.4357(4) 0.113(4) Uani 1 1 d . U .
H113 H 0.6191 0.6466 0.4148 0.136 Uiso 1 1 calc R U .
C114 C 0.6726(8) 0.5861(7) 0.4365(4) 0.114(4) Uani 1 1 d . U .
C115 C 0.6654(8) 0.5233(7) 0.4115(4) 0.119(4) Uani 1 1 d . U .
C116 C 0.6377(8) 0.5041(7) 0.3754(4) 0.124(4) Uani 1 1 d . . .
H116 H 0.6148 0.5328 0.3646 0.148 Uiso 1 1 calc R U .
C117 C 0.6443(8) 0.4429(7) 0.3559(4) 0.121(4) Uani 1 1 d D U .
C118 C 0.6866(9) 0.4056(7) 0.3753(4) 0.127(5) Uani 1 1 d . U .
H118 H 0.6957 0.3654 0.3628 0.152 Uiso 1 1 calc R U .
C119 C 0.7118(9) 0.4235(8) 0.4075(4) 0.145(6) Uani 1 1 d . . .
H119 H 0.7341 0.3950 0.4187 0.174 Uiso 1 1 calc R U .
C120 C 0.7060(10) 0.4874(6) 0.4268(4) 0.135(6) Uani 1 1 d . . .
C121 C 0.5443(10) 0.3878(7) 0.2518(4) 0.143(5) Uani 1 1 d D U .
C122 C 0.5091(10) 0.3831(8) 0.2809(5) 0.157(6) Uani 1 1 d D U .
H122 H 0.4603 0.3657 0.2759 0.188 Uiso 1 1 calc R U .
C123 C 0.5361(11) 0.3997(8) 0.3125(4) 0.165(8) Uani 1 1 d D . .
C124 C 0.6102(10) 0.4221(7) 0.3207(4) 0.120(5) Uani 1 1 d D . .
C125 C 0.6518(10) 0.4235(6) 0.2947(4) 0.117(4) Uani 1 1 d . . .
C126 C 0.6209(8) 0.4060(6) 0.2621(4) 0.107(4) Uani 1 1 d . U .
H126 H 0.6496 0.4052 0.2444 0.129 Uiso 1 1 calc R U .
C127 C 0.4943(9) 0.3959(9) 0.3396(4) 0.175(7) Uani 1 1 d D U .
H12A H 0.5246 0.4108 0.3621 0.262 Uiso 1 1 calc R U .
H12B H 0.4585 0.4236 0.3382 0.262 Uiso 1 1 calc R U .
H12C H 0.4714 0.3508 0.3368 0.262 Uiso 1 1 calc R U .
C128 C 0.7307(11) 0.4423(9) 0.3039(4) 0.166(7) Uani 1 1 d . . .
H12D H 0.7439 0.4537 0.3291 0.249 Uiso 1 1 calc R U .
H12E H 0.7527 0.4056 0.2940 0.249 Uiso 1 1 calc R U .
H12F H 0.7467 0.4798 0.2945 0.249 Uiso 1 1 calc R U .
N201 N -0.0154(10) 1.0583(6) 0.4783(4) 0.149(5) Uani 1 1 d . . .
C291 C -0.0458(9) 1.0946(8) 0.5070(4) 0.152(6) Uani 1 1 d . . .
H29A H -0.0128 1.1050 0.5291 0.183 Uiso 1 1 calc R U .
H29B H -0.0908 1.0699 0.5100 0.183 Uiso 1 1 calc R U .
C292 C -0.0574(16) 1.1592(11) 0.4942(6) 0.205(11) Uani 0.8 1 d . . P
H29C H -0.0896 1.1810 0.5082 0.246 Uiso 0.8 1 calc R U P
H29D H -0.0809 1.1462 0.4699 0.246 Uiso 0.8 1 calc R U P
C293 C 0.016(2) 1.213(2) 0.4968(10) 0.305(19) Uiso 0.8 1 d . . P
H29E H 0.0033 1.2504 0.4885 0.458 Uiso 0.8 1 calc R U P
H29F H 0.0388 1.2273 0.5209 0.458 Uiso 0.8 1 calc R U P
H29G H 0.0476 1.1924 0.4825 0.458 Uiso 0.8 1 calc R U P
C201 C 0.4093(8) 1.0174(7) 0.4606(4) 0.134(5) Uani 1 1 d . . .
C202 C 0.3615(10) 0.9732(8) 0.4689(4) 0.135(5) Uani 1 1 d . U .
H202 H 0.3770 0.9354 0.4738 0.162 Uiso 1 1 calc R U .
C203 C 0.2916(10) 0.9782(8) 0.4708(4) 0.140(5) Uani 1 1 d . . .
C204 C 0.2673(8) 1.0351(9) 0.4629(4) 0.134(5) Uani 1 1 d D . .
C205 C 0.3083(9) 1.0780(7) 0.4519(4) 0.116(4) Uani 1 1 d D . .
C206 C 0.3817(9) 1.0719(7) 0.4510(3) 0.129(5) Uani 1 1 d D . .
H206 H 0.4120 1.1041 0.4441 0.155 Uiso 1 1 calc R U .
C207 C 0.2439(8) 0.9269(7) 0.4842(4) 0.142(5) Uani 1 1 d . U .
H20A H 0.1965 0.9378 0.4839 0.214 Uiso 1 1 calc R U .
H20B H 0.2414 0.8837 0.4693 0.214 Uiso 1 1 calc R U .
H20C H 0.2637 0.9270 0.5080 0.214 Uiso 1 1 calc R U .
C208 C 0.2868(10) 1.1416(7) 0.4449(4) 0.158(6) Uani 1 1 d . . .
H20D H 0.3255 1.1662 0.4369 0.237 Uiso 1 1 calc R U .
H20E H 0.2450 1.1310 0.4272 0.237 Uiso 1 1 calc R U .
H20F H 0.2763 1.1679 0.4663 0.237 Uiso 1 1 calc R U .
C209 C 0.0606(11) 1.0593(8) 0.4795(4) 0.130(5) Uani 1 1 d . U .
C210 C 0.1191(10) 1.0972(7) 0.5041(5) 0.152(6) Uani 1 1 d D . .
H210 H 0.1109 1.1295 0.5228 0.183 Uiso 1 1 calc R U .
C211 C 0.1890(10) 1.0872(9) 0.5012(5) 0.169(7) Uani 1 1 d D U .
H211 H 0.2270 1.1057 0.5194 0.203 Uiso 1 1 calc R U .
C212 C 0.1989(9) 1.0466(9) 0.4682(5) 0.162(6) Uiso 1 1 d D . .
C213 C 0.1352(9) 1.0150(7) 0.4426(4) 0.146(5) Uani 1 1 d . U .
H213 H 0.1421 0.9878 0.4216 0.175 Uiso 1 1 calc R U .
C214 C 0.0649(10) 1.0218(8) 0.4468(5) 0.144(5) Uani 1 1 d D U .
C215 C -0.0019(8) 0.9946(7) 0.4243(4) 0.111(4) Uani 1 1 d D . .
C216 C -0.0233(8) 0.9518(7) 0.3957(4) 0.113(4) Uani 1 1 d . . .
H216 H 0.0101 0.9324 0.3835 0.136 Uiso 1 1 calc R U .
C217 C -0.0903(10) 0.9346(7) 0.3833(4) 0.122(4) Uani 1 1 d . U .
C218 C -0.1425(10) 0.9558(7) 0.4025(4) 0.132(5) Uani 1 1 d . U .
H218 H -0.1909 0.9412 0.3934 0.159 Uiso 1 1 calc R U .
C219 C -0.1224(9) 0.9986(7) 0.4352(4) 0.137(5) Uani 1 1 d . U .
H219 H -0.1560 1.0130 0.4491 0.164 Uiso 1 1 calc R U .
C220 C -0.0485(10) 1.0190(8) 0.4463(5) 0.138(5) Uani 1 1 d . U .
C221 C -0.1375(9) 0.8197(6) 0.2785(4) 0.140(5) Uani 1 1 d . U .
C222 C -0.1352(9) 0.8874(8) 0.2856(4) 0.143(5) Uani 1 1 d . U .
H222 H -0.1426 0.9093 0.2675 0.171 Uiso 1 1 calc R U .
C223 C -0.1206(12) 0.9232(6) 0.3223(6) 0.184(8) Uani 1 1 d D . .
C224 C -0.1161(9) 0.8945(7) 0.3468(4) 0.135(6) Uani 1 1 d . . .
C225 C -0.1130(9) 0.8256(6) 0.3405(4) 0.134(5) Uani 1 1 d . . .
C226 C -0.1249(7) 0.7903(7) 0.3062(4) 0.116(4) Uani 1 1 d . U .
H226 H -0.1244 0.7448 0.3015 0.140 Uiso 1 1 calc R U .
C227 C -0.1178(11) 0.9976(7) 0.3274(5) 0.186(7) Uani 1 1 d D U .
H22A H -0.1224 1.0087 0.3047 0.279 Uiso 1 1 calc R U .
H22B H -0.1564 1.0106 0.3393 0.279 Uiso 1 1 calc R U .
H22C H -0.0728 1.0206 0.3412 0.279 Uiso 1 1 calc R U .
C228 C -0.1054(9) 0.7909(8) 0.3692(4) 0.156(6) Uani 1 1 d . U .
H22D H -0.0973 0.8225 0.3915 0.234 Uiso 1 1 calc R U .
H22E H -0.1484 0.7595 0.3676 0.234 Uiso 1 1 calc R U .
H22F H -0.0653 0.7678 0.3673 0.234 Uiso 1 1 calc R U .
N301 N 0.8832(8) 1.3533(5) 0.3405(4) 0.121(4) Uani 1 1 d . . .
C391 C 0.9509(10) 1.4023(9) 0.3471(5) 0.174(7) Uani 1 1 d . U .
H39A H 0.9798 1.4013 0.3691 0.209 Uiso 1 1 calc R U .
H39B H 0.9786 1.3919 0.3280 0.209 Uiso 1 1 calc R U .
C392 C 0.9306(10) 1.4685(7) 0.3491(5) 0.160(6) Uani 1 1 d D U .
H39C H 0.9740 1.4989 0.3491 0.192 Uiso 1 1 calc R U .
H39D H 0.8992 1.4657 0.3273 0.192 Uiso 1 1 calc R U .
C393 C 0.8963(12) 1.4998(10) 0.3774(5) 0.216(10) Uani 1 1 d D . .
H39E H 0.8875 1.5422 0.3739 0.325 Uiso 1 1 calc R U .
H39F H 0.8516 1.4722 0.3776 0.325 Uiso 1 1 calc R U .
H39G H 0.9270 1.5057 0.3995 0.325 Uiso 1 1 calc R U .
C301 C 0.6454(10) 1.1006(7) 0.4338(4) 0.133(5) Uani 1 1 d . U .
C302 C 0.6244(10) 1.1607(8) 0.4336(4) 0.146(5) Uani 1 1 d . U .
H302 H 0.5824 1.1692 0.4422 0.176 Uiso 1 1 calc R U .
C303 C 0.6638(13) 1.2088(9) 0.4210(6) 0.180(7) Uani 1 1 d D U .
C304 C 0.7247(12) 1.1961(7) 0.4081(5) 0.153(6) Uani 1 1 d . . .
C305 C 0.7512(13) 1.1397(8) 0.4101(4) 0.162(7) Uani 1 1 d . . .
C306 C 0.7131(8) 1.0931(7) 0.4257(3) 0.119(4) Uani 1 1 d . U .
H306 H 0.7334 1.0575 0.4305 0.143 Uiso 1 1 calc R U .
C307 C 0.6442(14) 1.2776(11) 0.4263(6) 0.236(9) Uani 1 1 d D U .
H30A H 0.6173 1.2846 0.4456 0.354 Uiso 1 1 calc R U .
H30B H 0.6157 1.2814 0.4051 0.354 Uiso 1 1 calc R U .
H30C H 0.6872 1.3103 0.4316 0.354 Uiso 1 1 calc R U .
C308 C 0.8201(9) 1.1321(8) 0.3964(5) 0.172(7) Uani 1 1 d . . .
H30D H 0.8331 1.0906 0.3992 0.258 Uiso 1 1 calc R U .
H30E H 0.8142 1.1327 0.3718 0.258 Uiso 1 1 calc R U .
H30F H 0.8571 1.1679 0.4093 0.258 Uiso 1 1 calc R U .
C309 C 0.8515(8) 1.3268(7) 0.3631(6) 0.129(5) Uani 1 1 d . U .
C310 C 0.8611(10) 1.3365(7) 0.3980(5) 0.147(6) Uani 1 1 d . U .
H310 H 0.8962 1.3716 0.4111 0.176 Uiso 1 1 calc R U .
C311 C 0.8218(10) 1.2973(7) 0.4160(4) 0.136(5) Uani 1 1 d . . .
H311 H 0.8329 1.3046 0.4404 0.163 Uiso 1 1 calc R U .
C312 C 0.7646(10) 1.2461(9) 0.3973(4) 0.139(5) Uani 1 1 d . U .
C313 C 0.7574(8) 1.2321(7) 0.3612(4) 0.135(5) Uani 1 1 d D U .
H313 H 0.7262 1.1938 0.3485 0.161 Uiso 1 1 calc R U .
C314 C 0.7950(8) 1.2728(7) 0.3422(4) 0.130(5) Uani 1 1 d D U .
C315 C 0.8014(9) 1.2705(7) 0.3074(4) 0.123(5) Uani 1 1 d . U .
C316 C 0.7605(9) 1.2281(8) 0.2787(5) 0.140(5) Uani 1 1 d . U .
H316 H 0.7221 1.1965 0.2803 0.168 Uiso 1 1 calc R U .
C317 C 0.7819(9) 1.2362(7) 0.2441(4) 0.132(5) Uani 1 1 d D U .
C318 C 0.8366(9) 1.2886(8) 0.2444(4) 0.137(5) Uani 1 1 d . U .
H318 H 0.8491 1.2966 0.2232 0.165 Uiso 1 1 calc R U .
C319 C 0.8735(9) 1.3299(8) 0.2776(5) 0.142(5) Uani 1 1 d . U .
H319 H 0.9123 1.3625 0.2777 0.171 Uiso 1 1 calc R U .
C320 C 0.8535(8) 1.3228(7) 0.3082(5) 0.118(5) Uani 1 1 d . . .
C321 C 0.6681(8) 1.1060(6) 0.1526(4) 0.113(4) Uani 1 1 d . U .
C322 C 0.7210(9) 1.0859(7) 0.1716(4) 0.137(5) Uani 1 1 d . . .
H322 H 0.7318 1.0434 0.1651 0.165 Uiso 1 1 calc R U .
C323 C 0.7599(8) 1.1334(9) 0.2025(4) 0.129(5) Uani 1 1 d . U .
C324 C 0.7446(8) 1.1935(7) 0.2138(3) 0.117(4) Uani 1 1 d D U .
C325 C 0.6924(9) 1.2109(6) 0.1919(4) 0.122(4) Uani 1 1 d D U .
C326 C 0.6528(8) 1.1699(7) 0.1633(4) 0.124(4) Uani 1 1 d . U .
H326 H 0.6155 1.1835 0.1506 0.148 Uiso 1 1 calc R U .
C327 C 0.8180(10) 1.1060(8) 0.2252(4) 0.169(6) Uani 1 1 d . U .
H32A H 0.8219 1.0621 0.2130 0.254 Uiso 1 1 calc R U .
H32B H 0.8636 1.1347 0.2285 0.254 Uiso 1 1 calc R U .
H32C H 0.8038 1.1047 0.2477 0.254 Uiso 1 1 calc R U .
C328 C 0.6709(8) 1.2797(6) 0.2023(4) 0.138(5) Uani 1 1 d D U .
H32D H 0.7024 1.3056 0.2231 0.207 Uiso 1 1 calc R U .
H32E H 0.6745 1.3019 0.1834 0.207 Uiso 1 1 calc R U .
H32F H 0.6223 1.2746 0.2070 0.207 Uiso 1 1 calc R U .
N501 N 0.0219(7) 1.0756(4) 0.0260(3) 0.105(3) Uani 1 1 d . . .
C591 C -0.0178(7) 1.1114(6) 0.0063(4) 0.094(4) Uani 0.8 1 d . . P
H59A H -0.0666 1.0875 -0.0010 0.113 Uiso 0.8 1 calc R U P
H59B H 0.0031 1.1145 -0.0148 0.113 Uiso 0.8 1 calc R U P
C592 C -0.0189(12) 1.1853(7) 0.0290(5) 0.144(7) Uani 0.8 1 d . . P
H59C H -0.0272 1.1835 0.0527 0.173 Uiso 0.8 1 calc R U P
H59D H 0.0271 1.2133 0.0307 0.173 Uiso 0.8 1 calc R U P
C593 C -0.0759(19) 1.2133(15) 0.0119(8) 0.118(10) Uiso 0.4 1 d . . P
H59E H -0.1219 1.1857 0.0109 0.141 Uiso 0.4 1 calc R U P
H59F H -0.0684 1.2132 -0.0122 0.141 Uiso 0.4 1 calc R U P
C594 C -0.077(2) 1.2832(17) 0.0313(9) 0.088(10) Uiso 0.3 1 d . . P
H59G H -0.0813 1.2824 0.0557 0.106 Uiso 0.3 1 calc R U P
H59H H -0.0314 1.3098 0.0314 0.106 Uiso 0.3 1 calc R U P
C595 C -0.131(4) 1.317(4) 0.0195(19) 0.15(3) Uiso 0.2 1 d . . P
H59I H -0.1246 1.3602 0.0345 0.218 Uiso 0.2 1 calc R U P
H59J H -0.1269 1.3199 -0.0043 0.218 Uiso 0.2 1 calc R U P
H59K H -0.1771 1.2923 0.0201 0.218 Uiso 0.2 1 calc R U P
C501 C 0.4472(8) 1.0444(9) 0.0614(4) 0.119(4) Uani 1 1 d . . .
C502 C 0.4239(9) 1.0980(6) 0.0825(4) 0.123(5) Uani 1 1 d . . .
H502 H 0.4565 1.1301 0.0993 0.148 Uiso 1 1 calc R U .
C503 C 0.3526(9) 1.1024(7) 0.0779(4) 0.122(4) Uani 1 1 d . U .
C504 C 0.3081(8) 1.0626(6) 0.0512(4) 0.106(4) Uani 1 1 d . U .
C505 C 0.3393(10) 1.0108(7) 0.0282(5) 0.154(6) Uani 1 1 d . . .
C506 C 0.4071(8) 1.0041(6) 0.0367(4) 0.104(4) Uani 1 1 d . . .
H506 H 0.4245 0.9686 0.0239 0.124 Uiso 1 1 calc R U .
C507 C 0.3306(9) 1.1563(8) 0.1012(4) 0.169(6) Uani 1 1 d . U .
H50A H 0.3705 1.1794 0.1189 0.254 Uiso 1 1 calc R U .
H50B H 0.3145 1.1864 0.0878 0.254 Uiso 1 1 calc R U .
H50C H 0.2922 1.1391 0.1123 0.254 Uiso 1 1 calc R U .
C508 C 0.2912(8) 0.9680(7) -0.0034(3) 0.131(5) Uani 1 1 d . U .
H50D H 0.2448 0.9810 -0.0046 0.196 Uiso 1 1 calc R U .
H50E H 0.3112 0.9727 -0.0242 0.196 Uiso 1 1 calc R U .
H50F H 0.2865 0.9225 -0.0017 0.196 Uiso 1 1 calc R U .
C509 C 0.0953(8) 1.0815(5) 0.0298(3) 0.087(3) Uani 1 1 d . . .
C510 C 0.1388(7) 1.1119(5) 0.0135(3) 0.094(3) Uani 1 1 d . . .
H510 H 0.1236 1.1369 -0.0021 0.113 Uiso 1 1 calc R U .
C511 C 0.2103(9) 1.1047(6) 0.0206(4) 0.109(4) Uani 1 1 d . . .
H511 H 0.2432 1.1273 0.0097 0.131 Uiso 1 1 calc R U .
C512 C 0.2352(8) 1.0688(6) 0.0415(4) 0.118(5) Uani 1 1 d . . .
C513 C 0.1857(8) 1.0365(6) 0.0599(3) 0.106(4) Uani 1 1 d . U .
H513 H 0.2011 1.0122 0.0759 0.127 Uiso 1 1 calc R U .
C514 C 0.1154(8) 1.0424(6) 0.0535(3) 0.105(4) Uani 1 1 d . U .
C515 C 0.0525(8) 1.0160(6) 0.0646(3) 0.097(4) Uani 1 1 d . . .
C516 C 0.0387(8) 0.9756(6) 0.0866(3) 0.107(4) Uani 1 1 d . . .
H516 H 0.0760 0.9608 0.0985 0.128 Uiso 1 1 calc R U .
C517 C -0.0330(9) 0.9563(6) 0.0912(4) 0.110(4) Uani 1 1 d D . .
C518 C -0.0849(9) 0.9772(6) 0.0739(4) 0.115(4) Uani 1 1 d . U .
H518 H -0.1320 0.9631 0.0767 0.138 Uiso 1 1 calc R U .
C519 C -0.0720(8) 1.0201(6) 0.0512(3) 0.107(4) Uani 1 1 d . U .
H519 H -0.1093 1.0356 0.0397 0.129 Uiso 1 1 calc R U .
C520 C -0.0043(9) 1.0375(5) 0.0470(4) 0.104(4) Uani 1 1 d . . .
C521 C -0.0827(9) 0.8294(6) 0.1598(4) 0.125(5) Uani 1 1 d D U .
C522 C -0.0571(8) 0.8077(6) 0.1295(3) 0.113(4) Uani 1 1 d . U .
H522 H -0.0519 0.7634 0.1232 0.136 Uiso 1 1 calc R U .
C523 C -0.0390(7) 0.8477(5) 0.1083(3) 0.104(4) Uani 1 1 d . . .
C524 C -0.0504(8) 0.9119(7) 0.1138(4) 0.121(5) Uani 1 1 d D . .
C525 C -0.0697(9) 0.9396(6) 0.1453(4) 0.136(5) Uani 1 1 d . . .
C526 C -0.0986(9) 0.8953(6) 0.1680(4) 0.142(5) Uani 1 1 d D U .
H526 H -0.1248 0.9096 0.1858 0.171 Uiso 1 1 calc R U .
C527 C -0.0145(10) 0.8145(7) 0.0734(4) 0.155(6) Uani 1 1 d . . .
H52A H -0.0028 0.8473 0.0602 0.233 Uiso 1 1 calc R U .
H52B H 0.0271 0.7952 0.0789 0.233 Uiso 1 1 calc R U .
H52C H -0.0525 0.7804 0.0597 0.233 Uiso 1 1 calc R U .
C528 C -0.0838(13) 1.0097(7) 0.1560(5) 0.209(10) Uani 1 1 d . . .
H52D H -0.0964 1.0173 0.1793 0.314 Uiso 1 1 calc R U .
H52E H -0.0413 1.0404 0.1559 0.314 Uiso 1 1 calc R U .
H52F H -0.1225 1.0160 0.1397 0.314 Uiso 1 1 calc R U .
N601 N 0.7211(9) 0.5332(5) -0.0331(4) 0.173(6) Uani 1 1 d D . .
C691 C 0.7581(17) 0.5003(16) -0.0625(8) 0.148(11) Uiso 0.5 1 d D . P
H69A H 0.7841 0.4685 -0.0543 0.177 Uiso 0.5 1 calc R U P
H69B H 0.7928 0.5338 -0.0680 0.177 Uiso 0.5 1 calc R U P
C692 C 0.706(2) 0.465(2) -0.0964(10) 0.121(14) Uiso 0.3 1 d D . P
H69C H 0.7308 0.4630 -0.1167 0.146 Uiso 0.3 1 calc R U P
H69D H 0.6887 0.4193 -0.0952 0.146 Uiso 0.3 1 calc R U P
C693 C 0.651(2) 0.496(2) -0.1002(11) 0.115(13) Uiso 0.3 1 d D . P
H69E H 0.6379 0.4984 -0.1244 0.138 Uiso 0.3 1 calc R U P
H69F H 0.6601 0.5399 -0.0848 0.138 Uiso 0.3 1 calc R U P
C694 C 0.595(4) 0.447(6) -0.088(3) 0.12(4) Uiso 0.1 1 d D . P
H69G H 0.6099 0.4047 -0.0897 0.143 Uiso 0.1 1 calc R U P
H69H H 0.5880 0.4651 -0.0643 0.143 Uiso 0.1 1 calc R U P
C695 C 0.527(6) 0.440(6) -0.113(3) 0.11(4) Uiso 0.1 1 d D . P
H69I H 0.4907 0.4097 -0.1062 0.169 Uiso 0.1 1 calc R U P
H69J H 0.5127 0.4820 -0.1111 0.169 Uiso 0.1 1 calc R U P
H69K H 0.5345 0.4218 -0.1364 0.169 Uiso 0.1 1 calc R U P
C601 C 0.6380(8) 0.9079(6) 0.0536(4) 0.109(4) Uani 1 1 d . . .
C602 C 0.6025(8) 0.8664(8) 0.0224(4) 0.118(4) Uani 1 1 d . . .
H602 H 0.5624 0.8786 0.0111 0.142 Uiso 1 1 calc R U .
C603 C 0.6228(9) 0.8082(6) 0.0070(4) 0.119(5) Uani 1 1 d . . .
C604 C 0.6750(9) 0.7854(7) 0.0215(4) 0.113(4) Uani 1 1 d . . .
C605 C 0.7178(8) 0.8270(7) 0.0537(4) 0.105(4) Uani 1 1 d . . .
C606 C 0.6988(7) 0.8839(6) 0.0677(4) 0.108(4) Uani 1 1 d . . .
H606 H 0.7271 0.9101 0.0883 0.130 Uiso 1 1 calc R U .
C607 C 0.5820(9) 0.7685(7) -0.0293(4) 0.148(6) Uani 1 1 d . . .
H60A H 0.5448 0.7912 -0.0369 0.222 Uiso 1 1 calc R U .
H60B H 0.6147 0.7646 -0.0462 0.222 Uiso 1 1 calc R U .
H60C H 0.5611 0.7251 -0.0275 0.222 Uiso 1 1 calc R U .
C608 C 0.7809(8) 0.8037(7) 0.0714(4) 0.132(5) Uani 1 1 d . . .
H60D H 0.7868 0.7616 0.0576 0.198 Uiso 1 1 calc R U .
H60E H 0.8237 0.8356 0.0736 0.198 Uiso 1 1 calc R U .
H60F H 0.7726 0.7989 0.0945 0.198 Uiso 1 1 calc R U .
C609 C 0.7125(10) 0.5979(8) -0.0259(5) 0.150(5) Uani 1 1 d . U .
C610 C 0.7346(13) 0.6472(7) -0.0405(5) 0.199(9) Uani 1 1 d . U .
H610 H 0.7568 0.6424 -0.0605 0.239 Uiso 1 1 calc R U .
C611 C 0.7198(9) 0.7091(8) -0.0212(5) 0.146(5) Uani 1 1 d . U .
H611 H 0.7308 0.7448 -0.0315 0.175 Uiso 1 1 calc R U .
C612 C 0.6938(8) 0.7237(6) 0.0080(3) 0.105(4) Uani 1 1 d . . .
C613 C 0.6731(7) 0.6712(6) 0.0231(4) 0.124(5) Uani 1 1 d . . .
H613 H 0.6494 0.6779 0.0427 0.149 Uiso 1 1 calc R U .
C614 C 0.6879(8) 0.6076(7) 0.0089(4) 0.123(5) Uani 1 1 d . . .
C615 C 0.6725(8) 0.5453(6) 0.0158(4) 0.119(5) Uani 1 1 d . . .
C616 C 0.6458(7) 0.5264(5) 0.0430(3) 0.106(4) Uani 1 1 d . . .
H616 H 0.6296 0.5568 0.0599 0.128 Uiso 1 1 calc R U .
C617 C 0.6427(9) 0.4601(8) 0.0459(4) 0.138(5) Uani 1 1 d D U .
C618 C 0.6704(11) 0.4171(9) 0.0176(5) 0.174(6) Uani 1 1 d . U .
H618 H 0.6712 0.3732 0.0186 0.208 Uiso 1 1 calc R U .
C619 C 0.6957(9) 0.4392(8) -0.0107(4) 0.143(5) Uani 1 1 d . U .
H619 H 0.7103 0.4113 -0.0292 0.171 Uiso 1 1 calc R U .
C620 C 0.6969(10) 0.5007(7) -0.0088(4) 0.138(6) Uani 1 1 d . . .
C621 C 0.5424(8) 0.3911(6) 0.1246(4) 0.107(4) Uani 1 1 d . U .
C622 C 0.6141(8) 0.4168(7) 0.1279(4) 0.128(5) Uani 1 1 d . U .
H622 H 0.6411 0.4211 0.1500 0.154 Uiso 1 1 calc R U .
C623 C 0.6510(8) 0.4367(6) 0.1030(4) 0.112(4) Uani 1 1 d . U .
C624 C 0.6111(8) 0.4356(6) 0.0720(4) 0.112(4) Uani 1 1 d D U .
C625 C 0.5340(8) 0.4162(6) 0.0667(3) 0.115(4) Uani 1 1 d D . .
C626 C 0.5037(9) 0.3905(6) 0.0938(4) 0.129(5) Uani 1 1 d D U .
H626 H 0.4550 0.3726 0.0897 0.155 Uiso 1 1 calc R U .
C627 C 0.7285(10) 0.4633(8) 0.1086(4) 0.163(6) Uani 1 1 d . U .
H62A H 0.7498 0.4610 0.1317 0.245 Uiso 1 1 calc R U .
H62B H 0.7508 0.4375 0.0911 0.245 Uiso 1 1 calc R U .
H62C H 0.7355 0.5087 0.1067 0.245 Uiso 1 1 calc R U .
C628 C 0.4951(9) 0.4167(7) 0.0339(4) 0.142(5) Uani 1 1 d . U .
H62D H 0.5267 0.4363 0.0202 0.212 Uiso 1 1 calc R U .
H62E H 0.4747 0.3719 0.0215 0.212 Uiso 1 1 calc R U .
H62F H 0.4574 0.4420 0.0377 0.212 Uiso 1 1 calc R U .
N801 N -0.1190(7) 0.2109(5) 0.1347(3) 0.113(3) Uani 1 1 d . . .
C891 C -0.1741(9) 0.1547(6) 0.1206(5) 0.138(5) Uani 1 1 d . . .
H89A H -0.2181 0.1651 0.1289 0.166 Uiso 1 1 calc R U .
H89B H -0.1614 0.1181 0.1302 0.166 Uiso 1 1 calc R U .
C892 C -0.1888(10) 0.1325(7) 0.0827(4) 0.150(7) Uani 1 1 d . . .
H89C H -0.2209 0.0901 0.0759 0.180 Uiso 1 1 calc R U .
H89D H -0.1445 0.1272 0.0733 0.180 Uiso 1 1 calc R U .
C893 C -0.2236(8) 0.1848(7) 0.0679(4) 0.126(4) Uani 1 1 d D U .
H89E H -0.1954 0.2283 0.0788 0.151 Uiso 1 1 calc R U .
H89F H -0.2218 0.1768 0.0427 0.151 Uiso 1 1 calc R U .
C894 C -0.2962(8) 0.1858(7) 0.0731(4) 0.145(5) Uani 1 1 d D U .
H89G H -0.3002 0.1874 0.0977 0.174 Uiso 1 1 calc R U .
H89H H -0.3266 0.1456 0.0589 0.174 Uiso 1 1 calc R U .
C895 C -0.3210(10) 0.2456(9) 0.0629(5) 0.178(7) Uani 1 1 d D U .
H89I H -0.3156 0.2458 0.0387 0.213 Uiso 1 1 calc R U .
H89J H -0.2937 0.2864 0.0782 0.213 Uiso 1 1 calc R U .
C896 C -0.4012(12) 0.2382(12) 0.0676(6) 0.237(10) Uiso 1 1 d D . .
H89K H -0.4209 0.2748 0.0616 0.356 Uiso 1 1 calc R U .
H89L H -0.4271 0.1974 0.0524 0.356 Uiso 1 1 calc R U .
H89M H -0.4053 0.2377 0.0917 0.356 Uiso 1 1 calc R U .
C801 C 0.3270(10) 0.3065(7) 0.1666(4) 0.129(5) Uani 1 1 d . . .
C802 C 0.2830(9) 0.2941(6) 0.1319(4) 0.117(4) Uani 1 1 d . . .
H802 H 0.3060 0.3024 0.1133 0.140 Uiso 1 1 calc R U .
C803 C 0.2115(9) 0.2716(6) 0.1248(4) 0.109(4) Uani 1 1 d . U .
C804 C 0.1758(9) 0.2542(6) 0.1548(4) 0.125(5) Uani 1 1 d D . .
C805 C 0.2123(10) 0.2658(9) 0.1863(5) 0.157(6) Uani 1 1 d D U .
C806 C 0.2892(10) 0.2838(9) 0.1879(5) 0.171(7) Uani 1 1 d D U .
H806 H 0.3162 0.2778 0.2081 0.206 Uiso 1 1 calc R U .
C807 C 0.1680(8) 0.2584(6) 0.0912(3) 0.133(5) Uani 1 1 d . . .
H80A H 0.1192 0.2430 0.0933 0.200 Uiso 1 1 calc R U .
H80B H 0.1708 0.2984 0.0827 0.200 Uiso 1 1 calc R U .
H80C H 0.1848 0.2251 0.0749 0.200 Uiso 1 1 calc R U .
C808 C 0.1805(11) 0.2569(10) 0.2142(5) 0.194(8) Uani 1 1 d . U .
H80D H 0.2160 0.2680 0.2350 0.291 Uiso 1 1 calc R U .
H80E H 0.1450 0.2851 0.2173 0.291 Uiso 1 1 calc R U .
H80F H 0.1579 0.2114 0.2102 0.291 Uiso 1 1 calc R U .
C809 C -0.0443(10) 0.2110(6) 0.1370(4) 0.123(5) Uani 1 1 d . . .
C810 C -0.0041(10) 0.1615(6) 0.1307(4) 0.114(5) Uani 1 1 d . . .
H810 H -0.0272 0.1176 0.1223 0.137 Uiso 1 1 calc R U .
C811 C 0.0656(12) 0.1746(6) 0.1363(4) 0.125(5) Uani 1 1 d . . .
H811 H 0.0915 0.1403 0.1312 0.149 Uiso 1 1 calc R U .
C812 C 0.0994(9) 0.2346(10) 0.1488(4) 0.149(6) Uani 1 1 d D . .
C813 C 0.0604(8) 0.2921(7) 0.1562(4) 0.122(4) Uani 1 1 d . . .
H813 H 0.0844 0.3358 0.1639 0.147 Uiso 1 1 calc R U .
C814 C -0.0100(10) 0.2767(7) 0.1509(4) 0.119(4) Uani 1 1 d . U .
C815 C -0.0655(9) 0.3160(7) 0.1557(4) 0.122(5) Uani 1 1 d . . .
C816 C -0.0662(10) 0.3817(6) 0.1664(3) 0.124(5) Uani 1 1 d . . .
H816 H -0.0218 0.4097 0.1726 0.149 Uiso 1 1 calc R U .
C817 C -0.1207(9) 0.4082(6) 0.1690(3) 0.106(4) Uani 1 1 d . . .
C818 C -0.1833(10) 0.3650(7) 0.1599(4) 0.130(5) Uani 1 1 d . . .
H818 H -0.2253 0.3827 0.1612 0.156 Uiso 1 1 calc R U .
C819 C -0.1902(9) 0.3014(8) 0.1495(4) 0.129(5) Uani 1 1 d . U .
H819 H -0.2351 0.2742 0.1437 0.155 Uiso 1 1 calc R U .
C820 C -0.1252(9) 0.2750(7) 0.1474(3) 0.111(4) Uani 1 1 d . . .
C821 C -0.1203(9) 0.6142(6) 0.1933(4) 0.126(5) Uani 1 1 d . . .
C822 C -0.1418(8) 0.5728(7) 0.2160(4) 0.132(5) Uani 1 1 d . U .
H822 H -0.1559 0.5924 0.2371 0.158 Uiso 1 1 calc R U .
C823 C -0.1429(9) 0.5094(6) 0.2089(4) 0.137(6) Uani 1 1 d D U .
C824 C -0.1177(7) 0.4797(6) 0.1789(4) 0.103(4) Uani 1 1 d . U .
C825 C -0.0965(7) 0.5134(6) 0.1557(4) 0.110(4) Uani 1 1 d . . .
C826 C -0.0992(7) 0.5841(6) 0.1614(3) 0.109(4) Uani 1 1 d . . .
H826 H -0.0875 0.6081 0.1448 0.130 Uiso 1 1 calc R U .
C827 C -0.1542(10) 0.4713(8) 0.2381(4) 0.176(6) Uani 1 1 d D U .
H82A H -0.1537 0.4250 0.2290 0.263 Uiso 1 1 calc R U .
H82B H -0.1163 0.4886 0.2578 0.263 Uiso 1 1 calc R U .
H82C H -0.1995 0.4765 0.2457 0.263 Uiso 1 1 calc R U .
C828 C -0.0789(9) 0.4874(6) 0.1203(4) 0.146(6) Uani 1 1 d . . .
H82D H -0.0652 0.5237 0.1097 0.218 Uiso 1 1 calc R U .
H82E H -0.0399 0.4634 0.1225 0.218 Uiso 1 1 calc R U .
H82F H -0.1202 0.4583 0.1059 0.218 Uiso 1 1 calc R U .

loop_
_atom_site_aniso_label
_atom_site_aniso_U_11
_atom_site_aniso_U_22
_atom_site_aniso_U_33
_atom_site_aniso_U_23
_atom_site_aniso_U_13
_atom_site_aniso_U_12
B1 0.145(18) 0.079(10) 0.119(12) 0.010(9) 0.023(12) 0.020(11)
B2 0.136(10) 0.113(9) 0.130(9) 0.032(7) 0.019(8) 0.018(8)
B3 0.105(9) 0.097(8) 0.121(8) 0.017(7) 0.020(7) 0.009(7)
B4 0.128(14) 0.089(11) 0.145(14) 0.019(10) 0.025(12) 0.022(11)
B5 0.136(18) 0.084(11) 0.145(13) 0.029(9) 0.027(11) 0.003(10)
B6 0.115(16) 0.105(14) 0.153(16) 0.010(12) 0.034(13) 0.012(12)
B7 0.078(12) 0.097(11) 0.117(13) -0.004(10) 0.021(10) -0.006(9)
B8 0.105(9) 0.105(8) 0.127(9) 0.033(7) 0.025(8) 0.013(7)
B9 0.096(14) 0.107(11) 0.123(13) 0.015(10) 0.050(11) 0.021(10)
B10 0.126(9) 0.096(8) 0.123(8) 0.047(7) 0.017(7) 0.013(7)
B11 0.163(11) 0.139(10) 0.155(9) 0.043(7) 0.029(8) 0.017(8)
B12 0.153(17) 0.093(10) 0.138(12) 0.031(8) 0.043(12) 0.025(11)
O1 0.137(9) 0.106(7) 0.159(8) 0.034(6) 0.037(7) 0.037(6)
O2 0.158(10) 0.100(6) 0.163(8) 0.024(6) 0.063(7) 0.019(6)
O3 0.161(9) 0.078(5) 0.146(7) 0.039(5) 0.040(6) 0.023(6)
O4 0.112(8) 0.093(6) 0.152(8) 0.003(5) 0.008(6) 0.021(5)
O5 0.100(7) 0.109(7) 0.166(8) 0.030(6) 0.027(6) 0.029(6)
O6 0.124(8) 0.086(6) 0.173(9) 0.006(6) 0.044(7) 0.028(6)
O7 0.155(10) 0.107(6) 0.128(7) 0.020(5) 0.016(7) 0.027(7)
O8 0.122(9) 0.138(8) 0.130(8) 0.033(6) 0.035(7) -0.009(7)
O9 0.114(8) 0.084(5) 0.171(9) 0.032(6) 0.040(7) 0.016(5)
O10 0.183(10) 0.096(6) 0.167(8) 0.051(6) 0.068(7) 0.058(6)
O11 0.198(11) 0.085(6) 0.145(7) 0.042(5) 0.056(7) 0.026(6)
O12 0.153(7) 0.100(5) 0.141(6) 0.035(5) 0.035(5) 0.031(5)
N101 0.146(8) 0.112(7) 0.151(8) 0.023(6) 0.006(7) 0.032(6)
C101 0.123(12) 0.070(8) 0.165(13) 0.029(8) 0.025(10) 0.015(8)
C102 0.145(14) 0.121(12) 0.127(11) 0.038(9) 0.051(10) 0.027(10)
C103 0.153(15) 0.060(8) 0.116(10) 0.004(7) 0.014(9) 0.025(9)
C104 0.095(11) 0.080(8) 0.141(11) 0.022(8) 0.015(9) 0.003(8)
C105 0.137(9) 0.126(8) 0.131(8) 0.032(7) 0.025(7) 0.002(7)
C106 0.188(17) 0.086(9) 0.166(13) 0.059(9) 0.051(11) 0.060(10)
C107 0.157(15) 0.094(9) 0.180(14) 0.051(9) 0.063(12) 0.037(10)
C108 0.172(10) 0.158(9) 0.170(9) 0.042(8) 0.041(8) 0.030(8)
C109 0.146(14) 0.102(10) 0.111(10) 0.002(8) -0.006(9) 0.056(9)
C110 0.148(9) 0.137(8) 0.153(9) 0.034(8) 0.017(7) 0.027(7)
C111 0.173(10) 0.148(9) 0.170(9) 0.047(8) 0.033(8) 0.045(8)
C112 0.109(8) 0.112(7) 0.117(7) 0.019(7) 0.013(6) 0.014(7)
C113 0.116(11) 0.098(9) 0.144(11) 0.059(9) 0.027(9) 0.029(8)
C114 0.115(8) 0.114(7) 0.118(7) 0.023(7) 0.031(7) 0.024(6)
C115 0.122(8) 0.104(7) 0.131(8) 0.017(7) 0.033(7) 0.020(7)
C116 0.124(12) 0.102(10) 0.141(12) 0.017(9) 0.036(10) 0.012(9)
C117 0.124(8) 0.109(8) 0.125(8) 0.018(7) 0.030(7) 0.005(7)
C118 0.142(9) 0.116(8) 0.123(8) 0.022(7) 0.035(7) 0.023(7)
C119 0.183(17) 0.125(13) 0.144(13) 0.068(11) 0.012(12) 0.037(11)
C120 0.221(18) 0.066(8) 0.141(13) 0.057(9) 0.031(11) 0.046(10)
C121 0.158(10) 0.132(8) 0.136(8) 0.022(7) 0.035(8) 0.021(7)
C122 0.151(10) 0.163(9) 0.147(9) 0.020(8) 0.042(8) 0.005(8)
C123 0.25(3) 0.140(14) 0.097(11) 0.004(10) 0.069(14) 0.028(16)
C124 0.126(14) 0.088(9) 0.148(15) 0.018(9) 0.046(12) 0.017(9)
C125 0.121(14) 0.088(9) 0.131(12) 0.013(8) 0.023(11) 0.003(9)
C126 0.116(8) 0.089(7) 0.127(8) 0.032(6) 0.048(7) 0.016(6)
C127 0.170(10) 0.179(10) 0.172(10) 0.037(8) 0.039(8) 0.017(8)
C128 0.163(19) 0.185(16) 0.138(13) 0.007(11) 0.054(12) 0.007(14)
N201 0.189(17) 0.102(9) 0.152(12) 0.018(8) 0.011(12) 0.036(10)
C291 0.151(15) 0.140(13) 0.187(16) 0.024(12) 0.064(12) 0.083(12)
C292 0.27(3) 0.142(18) 0.21(2) -0.024(17) 0.08(2) 0.11(2)
C201 0.102(12) 0.102(10) 0.213(16) 0.031(10) 0.083(11) 0.023(9)
C202 0.134(9) 0.129(8) 0.143(8) 0.028(7) 0.029(7) 0.029(8)
C203 0.130(15) 0.116(11) 0.194(16) 0.054(11) 0.059(12) 0.030(11)
C204 0.095(12) 0.135(13) 0.155(13) -0.004(11) 0.032(10) 0.012(11)
C205 0.109(13) 0.088(9) 0.151(12) 0.010(8) 0.051(10) 0.014(9)
C206 0.154(17) 0.105(11) 0.126(11) 0.018(8) 0.044(10) 0.013(10)
C207 0.136(9) 0.147(8) 0.145(8) 0.039(7) 0.025(7) 0.018(7)
C208 0.199(18) 0.138(13) 0.163(13) 0.043(10) 0.079(13) 0.061(12)
C209 0.133(9) 0.124(8) 0.136(8) 0.038(7) 0.019(8) 0.020(7)
C210 0.151(16) 0.111(11) 0.185(15) 0.012(10) 0.015(14) 0.033(11)
C211 0.165(10) 0.167(10) 0.171(10) 0.020(8) 0.040(8) 0.033(8)
C213 0.133(9) 0.138(8) 0.159(9) 0.010(7) 0.021(8) 0.034(7)
C214 0.142(9) 0.126(8) 0.158(9) 0.008(7) 0.041(8) 0.031(8)
C215 0.098(11) 0.094(9) 0.142(12) 0.012(9) 0.025(10) 0.037(9)
C216 0.092(11) 0.103(10) 0.127(11) -0.002(9) -0.007(9) 0.019(8)
C217 0.129(9) 0.111(8) 0.128(8) 0.023(7) 0.024(7) 0.030(7)
C218 0.168(14) 0.106(10) 0.119(9) 0.023(7) 0.038(10) 0.003(10)
C219 0.142(11) 0.138(12) 0.130(10) 0.031(8) -0.003(10) 0.045(11)
C220 0.126(12) 0.121(12) 0.165(15) 0.022(11) 0.013(11) 0.037(10)
C221 0.189(16) 0.084(7) 0.148(9) 0.023(7) 0.046(11) 0.016(9)
C222 0.173(10) 0.116(7) 0.141(8) 0.022(6) 0.027(7) 0.042(7)
C223 0.26(2) 0.052(8) 0.22(2) 0.012(10) 0.008(17) 0.022(10)
C224 0.192(17) 0.107(11) 0.134(13) 0.068(10) 0.047(11) 0.037(10)
C225 0.169(15) 0.088(9) 0.157(13) 0.047(9) 0.063(11) 0.007(9)
C226 0.128(8) 0.110(7) 0.112(7) 0.019(6) 0.041(7) 0.013(6)
C227 0.201(11) 0.168(10) 0.183(10) 0.028(8) 0.018(8) 0.043(8)
C228 0.160(10) 0.144(9) 0.164(9) 0.034(8) 0.023(8) 0.029(7)
N301 0.141(12) 0.071(7) 0.134(10) 0.009(7) -0.009(9) 0.009(7)
C391 0.164(18) 0.156(13) 0.186(16) 0.060(13) -0.030(13) -0.006(13)
C392 0.188(19) 0.112(10) 0.170(14) 0.031(11) 0.048(14) -0.023(11)
C393 0.24(2) 0.23(2) 0.22(2) 0.106(18) 0.13(2) 0.033(18)
C301 0.148(9) 0.120(8) 0.141(8) 0.043(7) 0.044(7) 0.021(7)
C302 0.150(9) 0.134(8) 0.161(9) 0.041(7) 0.034(7) 0.028(8)
C303 0.18(2) 0.136(13) 0.214(19) 0.018(13) 0.074(16) -0.010(13)
C304 0.20(2) 0.070(9) 0.212(17) 0.058(10) 0.072(15) 0.028(10)
C305 0.24(2) 0.099(11) 0.151(13) 0.032(10) 0.045(14) 0.021(13)
C306 0.127(9) 0.108(7) 0.129(8) 0.031(6) 0.038(7) 0.021(7)
C307 0.248(13) 0.216(11) 0.257(13) 0.072(9) 0.038(9) 0.058(9)
C308 0.133(15) 0.150(14) 0.26(2) 0.054(13) 0.101(15) 0.042(11)
C309 0.096(11) 0.105(10) 0.177(12) 0.026(11) 0.023(11) -0.010(8)
C310 0.167(16) 0.086(9) 0.188(13) 0.020(11) 0.052(14) 0.017(10)
C311 0.186(17) 0.103(10) 0.119(11) 0.014(9) 0.033(11) 0.034(11)
C312 0.151(9) 0.133(8) 0.138(8) 0.043(7) 0.013(7) 0.028(7)
C313 0.139(9) 0.115(8) 0.151(9) 0.040(7) 0.024(7) 0.009(7)
C314 0.130(8) 0.114(7) 0.132(8) 0.005(7) 0.001(7) 0.030(6)
C315 0.125(13) 0.112(11) 0.136(12) 0.030(8) 0.025(9) 0.027(10)
C316 0.144(15) 0.121(12) 0.155(14) 0.016(9) 0.017(11) 0.049(10)
C317 0.145(15) 0.090(9) 0.145(13) 0.000(8) -0.011(10) 0.033(10)
C318 0.135(14) 0.145(13) 0.123(10) 0.021(9) 0.045(9) -0.011(11)
C319 0.115(13) 0.128(12) 0.168(13) 0.024(10) 0.020(11) -0.015(10)
C320 0.116(12) 0.083(9) 0.155(14) 0.033(10) 0.035(12) -0.005(9)
C321 0.097(8) 0.098(7) 0.138(8) 0.014(6) 0.011(7) 0.021(6)
C322 0.129(14) 0.108(10) 0.163(13) 0.012(10) 0.002(11) 0.026(10)
C323 0.085(10) 0.134(13) 0.167(14) 0.043(11) 0.011(9) 0.013(9)
C324 0.123(13) 0.088(9) 0.121(10) -0.005(7) 0.005(9) 0.013(8)
C325 0.113(8) 0.103(7) 0.145(8) 0.010(7) 0.039(7) 0.018(7)
C326 0.119(8) 0.122(8) 0.131(8) 0.023(7) 0.026(7) 0.024(7)
C327 0.176(10) 0.166(9) 0.171(9) 0.051(8) 0.009(7) 0.044(8)
C328 0.121(8) 0.111(8) 0.170(9) 0.019(7) 0.026(7) 0.000(7)
N501 0.112(10) 0.080(6) 0.132(8) 0.031(6) 0.022(7) 0.032(6)
C591 0.066(10) 0.071(8) 0.144(12) 0.042(9) -0.004(9) -0.003(7)
C592 0.19(2) 0.088(11) 0.140(14) 0.002(10) -0.003(14) 0.045(12)
C501 0.081(11) 0.139(13) 0.141(12) 0.024(10) 0.032(10) 0.030(10)
C502 0.118(14) 0.080(9) 0.151(12) -0.003(8) 0.020(10) -0.006(9)
C503 0.092(11) 0.110(10) 0.148(12) -0.002(8) 0.016(10) 0.010(9)
C504 0.084(7) 0.086(6) 0.134(8) -0.007(6) 0.023(6) 0.016(6)
C505 0.125(15) 0.091(10) 0.203(16) -0.040(10) 0.033(13) -0.017(10)
C506 0.056(9) 0.091(9) 0.144(12) -0.009(8) 0.013(8) 0.003(7)
C507 0.149(10) 0.164(9) 0.182(9) -0.002(7) 0.015(8) 0.054(8)
C508 0.121(8) 0.129(8) 0.132(8) 0.002(7) 0.015(7) 0.031(7)
C509 0.091(10) 0.069(7) 0.111(9) 0.031(6) 0.017(7) 0.027(7)
C510 0.076(9) 0.081(7) 0.127(10) 0.030(7) 0.026(8) 0.005(7)
C511 0.116(13) 0.066(7) 0.144(11) 0.018(7) 0.029(9) 0.015(8)
C512 0.088(11) 0.079(8) 0.169(13) -0.014(9) 0.029(10) 0.017(8)
C513 0.112(8) 0.098(7) 0.114(7) 0.030(6) 0.030(6) 0.019(6)
C514 0.107(8) 0.090(7) 0.114(7) 0.009(6) 0.021(7) 0.026(6)
C515 0.097(11) 0.095(8) 0.105(9) 0.031(7) 0.030(8) 0.018(8)
C516 0.126(13) 0.087(8) 0.107(9) 0.021(7) 0.014(9) 0.023(8)
C517 0.114(12) 0.086(8) 0.141(11) 0.036(8) 0.038(10) 0.021(9)
C518 0.122(12) 0.081(8) 0.152(12) 0.034(7) 0.038(10) 0.019(8)
C519 0.089(10) 0.095(9) 0.143(11) 0.022(7) 0.046(8) 0.021(8)
C520 0.126(13) 0.058(7) 0.137(11) 0.013(7) 0.066(10) 0.020(8)
C521 0.183(15) 0.082(8) 0.133(10) 0.057(8) 0.040(10) 0.035(9)
C522 0.140(13) 0.070(7) 0.126(10) 0.010(7) 0.021(9) 0.018(8)
C523 0.139(12) 0.050(6) 0.123(10) 0.025(7) 0.022(8) 0.004(7)
C524 0.120(12) 0.106(10) 0.166(13) 0.059(10) 0.080(10) 0.026(8)
C525 0.195(17) 0.095(9) 0.148(12) 0.061(9) 0.067(12) 0.038(10)
C526 0.162(9) 0.124(8) 0.142(8) 0.036(7) 0.023(7) 0.020(7)
C527 0.22(2) 0.122(11) 0.148(13) 0.041(10) 0.078(13) 0.058(12)
C528 0.35(3) 0.098(11) 0.203(17) 0.064(11) 0.084(18) 0.053(15)
N601 0.244(17) 0.069(7) 0.230(14) 0.030(8) 0.119(13) 0.042(8)
C601 0.099(11) 0.076(8) 0.141(11) 0.007(8) -0.002(9) 0.020(8)
C602 0.108(11) 0.120(11) 0.130(11) 0.041(10) 0.020(9) 0.012(9)
C603 0.156(15) 0.066(8) 0.141(13) 0.037(8) 0.033(11) 0.017(9)
C604 0.133(13) 0.100(11) 0.135(12) 0.064(10) 0.052(10) 0.031(10)
C605 0.108(12) 0.095(10) 0.133(11) 0.039(9) 0.043(9) 0.044(8)
C606 0.100(11) 0.072(8) 0.145(11) 0.014(7) 0.017(9) 0.010(7)
C607 0.152(15) 0.113(10) 0.160(13) 0.001(10) -0.028(11) 0.047(10)
C608 0.110(12) 0.134(11) 0.135(11) 0.016(9) 0.011(9) -0.008(10)
C609 0.162(10) 0.137(8) 0.165(9) 0.059(7) 0.045(8) 0.015(7)
C610 0.33(3) 0.087(10) 0.198(16) 0.044(9) 0.085(17) 0.030(13)
C611 0.157(9) 0.120(8) 0.174(9) 0.055(8) 0.043(8) 0.027(7)
C612 0.162(13) 0.069(8) 0.082(8) 0.009(6) 0.033(8) 0.017(8)
C613 0.120(12) 0.090(9) 0.166(12) 0.021(9) 0.053(10) 0.019(8)
C614 0.124(12) 0.113(11) 0.157(13) 0.054(9) 0.060(10) 0.032(9)
C615 0.145(13) 0.057(7) 0.143(12) 0.002(8) 0.010(10) 0.021(8)
C616 0.136(12) 0.072(7) 0.109(9) 0.015(7) 0.045(8) -0.002(7)
C617 0.151(9) 0.129(8) 0.144(8) 0.033(7) 0.060(7) 0.023(7)
C618 0.206(11) 0.141(9) 0.179(10) 0.041(8) 0.047(8) 0.027(8)
C619 0.170(10) 0.128(8) 0.139(8) 0.026(7) 0.067(7) 0.023(7)
C620 0.199(17) 0.090(10) 0.146(12) 0.050(10) 0.071(12) 0.025(10)
C621 0.106(9) 0.094(8) 0.123(9) 0.013(8) 0.040(8) 0.021(8)
C622 0.111(10) 0.130(11) 0.150(11) 0.051(9) 0.016(9) 0.019(9)
C623 0.100(8) 0.118(7) 0.122(7) 0.036(6) 0.017(6) 0.018(6)
C624 0.117(8) 0.092(7) 0.130(8) 0.019(6) 0.044(7) 0.013(6)
C625 0.115(12) 0.091(8) 0.116(10) 0.003(8) -0.008(9) -0.005(8)
C626 0.151(15) 0.089(8) 0.144(11) 0.036(9) 0.026(9) -0.012(9)
C627 0.164(10) 0.163(9) 0.164(9) 0.046(8) 0.021(8) 0.024(8)
C628 0.142(9) 0.140(8) 0.140(8) 0.024(7) 0.023(7) 0.028(7)
N801 0.100(9) 0.069(7) 0.178(10) 0.032(7) 0.051(8) 0.011(7)
C891 0.136(14) 0.075(9) 0.211(18) 0.039(10) 0.032(12) 0.027(9)
C892 0.23(2) 0.096(10) 0.105(11) -0.010(9) 0.001(11) 0.032(11)
C893 0.132(11) 0.125(10) 0.124(10) 0.027(9) 0.028(10) 0.033(10)
C894 0.100(10) 0.134(11) 0.181(14) 0.006(10) 0.002(10) 0.021(10)
C895 0.179(19) 0.160(14) 0.211(18) 0.059(13) 0.062(15) 0.033(12)
C801 0.158(16) 0.106(10) 0.131(12) 0.043(9) 0.034(12) 0.020(10)
C802 0.128(14) 0.087(9) 0.148(13) 0.027(8) 0.047(11) 0.039(9)
C803 0.112(8) 0.088(7) 0.126(8) 0.008(6) 0.040(7) 0.023(6)
C804 0.143(16) 0.093(9) 0.139(13) 0.015(9) 0.035(11) 0.023(9)
C805 0.143(10) 0.174(10) 0.149(9) 0.043(8) 0.025(8) 0.002(8)
C806 0.160(10) 0.198(10) 0.162(9) 0.065(8) 0.026(8) 0.013(8)
C807 0.158(14) 0.114(10) 0.108(10) 0.013(8) 0.008(10) -0.013(10)
C808 0.184(11) 0.217(11) 0.184(10) 0.053(8) 0.044(9) 0.019(8)
C809 0.153(16) 0.060(8) 0.144(11) 0.008(7) 0.035(11) -0.012(10)
C810 0.136(14) 0.065(8) 0.147(12) 0.021(7) 0.055(11) 0.007(10)
C811 0.165(17) 0.064(9) 0.140(12) 0.007(8) 0.052(12) 0.006(10)
C812 0.088(12) 0.157(16) 0.171(14) -0.025(12) 0.045(10) -0.006(12)
C813 0.096(12) 0.095(9) 0.167(13) 0.013(8) 0.020(10) 0.015(9)
C814 0.115(8) 0.106(8) 0.137(8) 0.018(6) 0.023(7) 0.032(7)
C815 0.108(12) 0.098(11) 0.156(12) 0.030(9) 0.031(10) -0.010(10)
C816 0.167(16) 0.074(9) 0.138(11) 0.014(8) 0.042(10) 0.047(10)
C817 0.136(13) 0.078(9) 0.115(10) 0.030(7) 0.025(9) 0.036(10)
C818 0.160(16) 0.074(9) 0.162(13) 0.027(8) 0.052(11) 0.012(10)
C819 0.118(9) 0.127(8) 0.137(8) 0.021(7) 0.035(7) 0.008(7)
C820 0.103(12) 0.102(11) 0.128(10) 0.025(8) 0.014(9) 0.019(10)
C821 0.174(15) 0.066(7) 0.123(10) 0.009(7) 0.020(10) -0.005(8)
C822 0.151(9) 0.120(8) 0.129(8) 0.032(7) 0.035(7) 0.022(7)
C823 0.220(18) 0.075(8) 0.132(11) 0.051(8) 0.025(11) 0.033(10)
C824 0.110(8) 0.093(7) 0.106(7) 0.029(6) 0.025(6) 0.005(6)
C825 0.113(11) 0.084(8) 0.119(10) 0.001(8) 0.013(8) 0.007(8)
C826 0.125(12) 0.088(9) 0.114(10) 0.026(7) 0.024(8) 0.010(8)
C827 0.202(11) 0.167(9) 0.170(9) 0.070(7) 0.050(8) 0.013(8)
C828 0.227(19) 0.071(8) 0.136(11) 0.007(8) 0.062(12) 0.010(9)

loop_
_atom_type_symbol
_atom_type_description
_atom_type_scat_dispersion_real
_atom_type_scat_dispersion_imag
_atom_type_scat_source
C C -0.0020 0.0020 'International Tables Vol C Tables 4.2.6.8 and 6.1.1.4'
H H 0.0000 0.0000 'International Tables Vol C Tables 4.2.6.8 and 6.1.1.4'
B B -0.0010 0.0009 'International Tables Vol C Tables 4.2.6.8 and 6.1.1.4'
N N -0.0031 0.0041 'International Tables Vol C Tables 4.2.6.8 and 6.1.1.4'
O O -0.0041 0.0075 'International Tables Vol C Tables 4.2.6.8 and 6.1.1.4'

loop_
_geom_angle_atom_site_label_1
_geom_angle_atom_site_label_2
_geom_angle_atom_site_label_3
_geom_angle
O3 B1 O1 121.9(14)
O3 B1 C101 122.6(18)
O1 B1 C101 115.5(16)
O1 B2 C201 126.1(17)
O1 B2 O2 112.1(17)
C201 B2 O2 121.3(16)
O3 B3 O2 119.0(14)
O3 B3 C301 128.4(17)
O2 B3 C301 112.4(15)
O6 B4 O4 123.7(16)
O6 B4 C321 122.1(17)
O4 B4 C321 114.1(15)
O4 B5 O5 123.7(17)
O4 B5 C501 121.0(16)
O5 B5 C501 114.4(15)
O6 B6 C601 125.6(18)
O6 B6 O5 115.0(15)
C601 B6 O5 118.3(17)
O9 B7 O7 113.1(14)
O9 B7 C621 129.1(15)
O7 B7 C621 117.1(16)
O8 B8 C801 123.9(17)
O8 B8 O7 118.3(16)
C801 B8 O7 117.8(16)
O9 B9 O8 120.7(15)
O9 B9 C121 123.2(16)
O8 B9 C121 116.0(15)
O10 B10 O12 119.7(13)
O10 B10 C821 121.0(16)
O12 B10 C821 118.0(13)
O10 B11 O11 118.1(15)
O10 B11 C521 122.8(18)
O11 B11 C521 117.3(16)
O11 B12 O12 122.1(15)
O11 B12 C221 121.0(14)
O12 B12 C221 116.9(14)
B2 O1 B1 122.1(14)
B3 O2 B2 121.2(13)
B3 O3 B1 123.4(15)
B5 O4 B4 116.4(14)
B5 O5 B6 118.1(14)
B4 O6 B6 122.9(15)
B7 O7 B8 121.3(13)
B8 O8 B9 121.0(14)
B9 O9 B7 125.5(13)
B10 O10 B11 120.7(14)
B12 O11 B11 119.4(13)
B12 O12 B10 118.6(12)
C120 N101 C109 106.1(11)
C120 N101 C191 121.0(13)
C109 N101 C191 132.7(14)
C192 C191 N101 103.6(12)
C192 C191 H19A 111.0
N101 C191 H19A 111.0
C192 C191 H19B 111.0
N101 C191 H19B 111.0
H19A C191 H19B 109.0
C191 C192 H19C 117.0
C191 C192 H19D 106.7
H19C C192 H19D 109.5
C191 C192 H19E 104.4
H19C C192 H19E 109.5
H19D C192 H19E 109.5
C106 C101 C102 116.5(13)
C106 C101 B1 125.1(16)
C102 C101 B1 118.4(15)
C103 C102 C101 121.4(14)
C103 C102 H102 119.3
C101 C102 H102 119.3
C102 C103 C104 121.4(16)
C102 C103 C107 119.6(15)
C104 C103 C107 119.0(13)
C103 C104 C112 125.2(14)
C103 C104 C105 117.2(12)
C112 C104 C105 117.6(13)
C106 C105 C104 122.1(14)
C106 C105 C108 121.3(17)
C104 C105 C108 116.5(15)
C101 C106 C105 121.4(16)
C101 C106 H106 119.3
C105 C106 H106 119.3
C103 C107 H10A 109.5
C103 C107 H10B 109.5
H10A C107 H10B 109.5
C103 C107 H10C 109.5
H10A C107 H10C 109.5
H10B C107 H10C 109.5
C105 C108 H10D 109.5
C105 C108 H10E 109.5
H10D C108 H10E 109.5
C105 C108 H10F 109.5
H10D C108 H10F 109.5
H10E C108 H10F 109.5
C110 C109 C114 123.3(14)
C110 C109 N101 125.8(14)
C114 C109 N101 110.9(13)
C109 C110 C111 117.2(16)
C109 C110 H110 121.4
C111 C110 H110 121.4
C110 C111 C112 124.3(16)
C110 C111 H111 117.8
C112 C111 H111 117.8
C113 C112 C104 122.0(12)
C113 C112 C111 111.1(13)
C104 C112 C111 125.2(13)
C112 C113 C114 123.9(13)
C112 C113 H113 118.1
C114 C113 H113 118.1
C109 C114 C113 119.7(14)
C109 C114 C115 106.5(13)
C113 C114 C115 133.8(15)
C120 C115 C116 121.5(14)
C120 C115 C114 106.1(14)
C116 C115 C114 130.8(14)
C117 C116 C115 120.0(14)
C117 C116 H116 120.0
C115 C116 H116 120.0
C116 C117 C124 119.1(14)
C116 C117 C118 114.3(13)
C124 C117 C118 126.6(14)
C119 C118 C117 125.0(15)
C119 C118 H118 117.5
C117 C118 H118 117.5
C118 C119 C120 119.6(14)
C118 C119 H119 120.2
C120 C119 H119 120.2
C115 C120 N101 109.9(13)
C115 C120 C119 118.7(15)
N101 C120 C119 131.2(13)
C122 C121 C126 111.7(15)
C122 C121 B9 126.0(17)
C126 C121 B9 122.0(15)
C123 C122 C121 127.0(17)
C123 C122 H122 116.5
C121 C122 H122 116.5
C122 C123 C124 117.7(15)
C122 C123 C127 121.8(18)
C124 C123 C127 120.5(16)
C125 C124 C123 121.1(14)
C125 C124 C117 117.9(16)
C123 C124 C117 120.9(16)
C126 C125 C124 118.7(16)
C126 C125 C128 121.0(16)
C124 C125 C128 120.3(15)
C125 C126 C121 123.2(15)
C125 C126 H126 118.4
C121 C126 H126 118.4
C123 C127 H12A 109.5
C123 C127 H12B 109.5
H12A C127 H12B 109.5
C123 C127 H12C 109.5
H12A C127 H12C 109.5
H12B C127 H12C 109.5
C125 C128 H12D 109.5
C125 C128 H12E 109.5
H12D C128 H12E 109.5
C125 C128 H12F 109.5
H12D C128 H12F 109.5
H12E C128 H12F 109.5
C220 N201 C209 107.3(16)
C220 N201 C291 130.1(18)
C209 N201 C291 122.6(15)
N201 C291 C292 102.1(13)
N201 C291 H29A 111.4
C292 C291 H29A 111.4
N201 C291 H29B 111.4
C292 C291 H29B 111.4
H29A C291 H29B 109.2
C291 C292 C293 115(2)
C291 C292 H29C 108.4
C293 C292 H29C 108.4
C291 C292 H29D 108.4
C293 C292 H29D 108.4
H29C C292 H29D 107.5
C292 C293 H29E 109.5
C292 C293 H29F 109.5
H29E C293 H29F 109.5
C292 C293 H29G 109.5
H29E C293 H29G 109.5
H29F C293 H29G 109.5
C202 C201 B2 121.4(17)
C202 C201 C206 114.9(15)
B2 C201 C206 123.6(16)
C201 C202 C203 125.5(16)
C201 C202 H202 117.2
C203 C202 H202 117.2
C202 C203 C204 117.6(15)
C202 C203 C207 120.2(15)
C204 C203 C207 122.0(16)
C205 C204 C212 118.6(18)
C205 C204 C203 121.2(15)
C212 C204 C203 120.2(18)
C204 C205 C206 119.3(15)
C204 C205 C208 123.6(16)
C206 C205 C208 116.4(14)
C201 C206 C205 121.1(14)
C201 C206 H206 119.4
C205 C206 H206 119.4
C203 C207 H20A 109.5
C203 C207 H20B 109.5
H20A C207 H20B 109.5
C203 C207 H20C 109.5
H20A C207 H20C 109.5
H20B C207 H20C 109.5
C205 C208 H20D 109.5
C205 C208 H20E 109.5
H20D C208 H20E 109.5
C205 C208 H20F 109.5
H20D C208 H20F 109.5
H20E C208 H20F 109.5
C214 C209 C210 125.5(19)
C214 C209 N201 102.7(16)
C210 C209 N201 130.9(17)
C211 C210 C209 121.2(18)
C211 C210 H210 119.4
C209 C210 H210 119.4
C210 C211 C212 115.9(17)
C210 C211 H211 122.0
C212 C211 H211 122.0
C204 C212 C211 119.5(17)
C204 C212 C213 122.6(16)
C211 C212 C213 117.8(16)
C214 C213 C212 125.8(16)
C214 C213 H213 117.1
C212 C213 H213 117.1
C209 C214 C213 112.2(17)
C209 C214 C215 115.7(17)
C213 C214 C215 132.0(16)
C216 C215 C220 122.6(16)
C216 C215 C214 136.6(15)
C220 C215 C214 99.8(15)
C215 C216 C217 121.1(16)
C215 C216 H216 119.5
C217 C216 H216 119.5
C216 C217 C218 121.6(17)
C216 C217 C224 122.0(17)
C218 C217 C224 116.2(16)
C219 C218 C217 119.6(17)
C219 C218 H218 120.2
C217 C218 H218 120.2
C218 C219 C220 116.1(18)
C218 C219 H219 122.0
C220 C219 H219 122.0
N201 C220 C215 114.4(17)
N201 C220 C219 127.0(19)
C215 C220 C219 118.5(17)
C226 C221 C222 118.7(15)
C226 C221 B12 121.7(13)
C222 C221 B12 116.6(14)
C221 C222 C223 117.5(14)
C221 C222 H222 121.3
C223 C222 H222 121.3
C224 C223 C222 122.2(13)
C224 C223 C227 124.0(18)
C222 C223 C227 113.6(16)
C223 C224 C225 121.3(16)
C223 C224 C217 118.9(14)
C225 C224 C217 117.0(13)
C226 C225 C224 117.6(14)
C226 C225 C228 119.8(13)
C224 C225 C228 122.3(14)
C225 C226 C221 122.0(14)
C225 C226 H226 119.0
C221 C226 H226 119.0
C223 C227 H22A 109.5
C223 C227 H22B 109.5
H22A C227 H22B 109.5
C223 C227 H22C 109.5
H22A C227 H22C 109.5
H22B C227 H22C 109.5
C225 C228 H22D 109.5
C225 C228 H22E 109.5
H22D C228 H22E 109.5
C225 C228 H22F 109.5
H22D C228 H22F 109.5
H22E C228 H22F 109.5
C309 N301 C320 109.9(14)
C309 N301 C391 128.7(14)
C320 N301 C391 120.6(15)
C392 C391 N301 107.1(15)
C392 C391 H39A 110.3
N301 C391 H39A 110.3
C392 C391 H39B 110.3
N301 C391 H39B 110.3
H39A C391 H39B 108.5
C393 C392 C391 122.2(17)
C393 C392 H39C 106.8
C391 C392 H39C 106.8
C393 C392 H39D 106.8
C391 C392 H39D 106.8
H39C C392 H39D 106.6
C392 C393 H39E 109.5
C392 C393 H39F 109.5
H39E C393 H39F 109.5
C392 C393 H39G 109.5
H39E C393 H39G 109.5
H39F C393 H39G 109.5
C302 C301 C306 117.4(15)
C302 C301 B3 123.7(17)
C306 C301 B3 118.8(15)
C301 C302 C303 122.0(18)
C301 C302 H302 119.0
C303 C302 H302 119.0
C304 C303 C302 118.9(19)
C304 C303 C307 121.1(18)
C302 C303 C307 119(2)
C303 C304 C305 121.9(18)
C303 C304 C312 117.5(16)
C305 C304 C312 120(2)
C304 C305 C306 118(2)
C304 C305 C308 117.3(17)
C306 C305 C308 124.3(16)
C301 C306 C305 120.0(15)
C301 C306 H306 120.0
C305 C306 H306 120.0
C303 C307 H30A 109.5
C303 C307 H30B 109.5
H30A C307 H30B 109.5
C303 C307 H30C 109.5
H30A C307 H30C 109.5
H30B C307 H30C 109.5
C305 C308 H30D 109.5
C305 C308 H30E 109.5
H30D C308 H30E 109.5
C305 C308 H30F 109.5
H30D C308 H30F 109.5
H30E C308 H30F 109.5
N301 C309 C310 134.8(16)
N301 C309 C314 106.5(16)
C310 C309 C314 118.7(17)
C309 C310 C311 123.5(17)
C309 C310 H310 118.3
C311 C310 H310 118.3
C310 C311 C312 120.3(15)
C310 C311 H311 119.8
C312 C311 H311 119.8
C313 C312 C304 110.2(17)
C313 C312 C311 116.7(16)
C304 C312 C311 130.9(16)
C312 C313 C314 123.4(15)
C312 C313 H313 118.3
C314 C313 H313 118.3
C315 C314 C313 136.6(15)
C315 C314 C309 106.0(16)
C313 C314 C309 116.5(15)
C316 C315 C320 127.8(17)
C316 C315 C314 126.8(16)
C320 C315 C314 105.2(15)
C315 C316 C317 114.6(15)
C315 C316 H316 122.7
C317 C316 H316 122.7
C324 C317 C318 123.5(17)
C324 C317 C316 118.2(16)
C318 C317 C316 118.3(12)
C317 C318 C319 119.4(13)
C317 C318 H318 120.3
C319 C318 H318 120.3
C320 C319 C318 121.7(15)
C320 C319 H319 119.1
C318 C319 H319 119.1
N301 C320 C319 129.4(15)
N301 C320 C315 112.2(15)
C319 C320 C315 117.7(17)
C322 C321 C326 120.2(14)
C322 C321 B4 119.4(14)
C326 C321 B4 120.2(14)
C321 C322 C323 116.7(14)
C321 C322 H322 121.7
C323 C322 H322 121.7
C324 C323 C322 124.0(14)
C324 C323 C327 121.0(15)
C322 C323 C327 114.6(15)
C323 C324 C325 115.2(12)
C323 C324 C317 121.6(15)
C325 C324 C317 123.1(14)
C326 C325 C324 124.6(13)
C326 C325 C328 115.6(15)
C324 C325 C328 119.4(14)
C325 C326 C321 118.9(14)
C325 C326 H326 120.5
C321 C326 H326 120.5
C323 C327 H32A 109.5
C323 C327 H32B 109.5
H32A C327 H32B 109.5
C323 C327 H32C 109.5
H32A C327 H32C 109.5
H32B C327 H32C 109.5
C325 C328 H32D 109.5
C325 C328 H32E 109.5
H32D C328 H32E 109.5
C325 C328 H32F 109.5
H32D C328 H32F 109.5
H32E C328 H32F 109.5
C520 N501 C509 109.8(11)
C520 N501 C591 125.9(13)
C509 N501 C591 123.8(11)
N501 C591 C592 111.8(11)
N501 C591 H59A 109.3
C592 C591 H59A 109.3
N501 C591 H59B 109.3
C592 C591 H59B 109.3
H59A C591 H59B 107.9
C593 C592 C591 109.7(17)
C593 C592 H59C 109.7
C591 C592 H59C 109.7
C593 C592 H59D 109.7
C591 C592 H59D 109.7
H59C C592 H59D 108.2
C592 C593 C594 112(3)
C592 C593 H59E 109.3
C594 C593 H59E 109.3
C592 C593 H59F 109.3
C594 C593 H59F 109.3
H59E C593 H59F 107.9
C595 C594 C593 119(4)
C595 C594 H59G 107.5
C593 C594 H59G 107.5
C595 C594 H59H 107.5
C593 C594 H59H 107.5
H59G C594 H59H 107.0
C594 C595 H59I 109.5
C594 C595 H59J 109.5
H59I C595 H59J 109.5
C594 C595 H59K 109.5
H59I C595 H59K 109.5
H59J C595 H59K 109.5
C506 C501 C502 122.7(14)
C506 C501 B5 124.5(15)
C502 C501 B5 112.7(16)
C503 C502 C501 119.0(14)
C503 C502 H502 120.5
C501 C502 H502 120.5
C504 C503 C502 120.5(14)
C504 C503 C507 122.0(15)
C502 C503 C507 117.1(14)
C503 C504 C512 124.6(13)
C503 C504 C505 116.1(14)
C512 C504 C505 119.1(13)
C506 C505 C508 122.7(14)
C506 C505 C504 120.2(14)
C508 C505 C504 117.1(16)
C501 C506 C505 120.6(14)
C501 C506 H506 119.7
C505 C506 H506 119.7
C503 C507 H50A 109.5
C503 C507 H50B 109.5
H50A C507 H50B 109.5
C503 C507 H50C 109.5
H50A C507 H50C 109.5
H50B C507 H50C 109.5
C505 C508 H50D 109.5
C505 C508 H50E 109.5
H50D C508 H50E 109.5
C505 C508 H50F 109.5
H50D C508 H50F 109.5
H50E C508 H50F 109.5
C510 C509 N501 128.1(11)
C510 C509 C514 124.5(14)
N501 C509 C514 107.1(12)
C509 C510 C511 115.4(12)
C509 C510 H510 122.3
C511 C510 H510 122.3
C512 C511 C510 125.6(14)
C512 C511 H511 117.2
C510 C511 H511 117.2
C511 C512 C504 127.8(15)
C511 C512 C513 117.7(13)
C504 C512 C513 114.2(15)
C514 C513 C512 118.0(13)
C514 C513 H513 121.0
C512 C513 H513 121.0
C513 C514 C515 134.3(14)
C513 C514 C509 118.6(14)
C515 C514 C509 107.1(13)
C516 C515 C520 119.2(13)
C516 C515 C514 133.6(15)
C520 C515 C514 107.2(11)
C515 C516 C517 119.1(13)
C515 C516 H516 120.4
C517 C516 H516 120.4
C518 C517 C516 119.7(12)
C518 C517 C524 119.2(14)
C516 C517 C524 121.0(14)
C517 C518 C519 122.3(14)
C517 C518 H518 118.8
C519 C518 H518 118.8
C520 C519 C518 117.1(13)
C520 C519 H519 121.4
C518 C519 H519 121.4
C519 C520 N501 128.7(15)
C519 C520 C515 122.5(12)
N501 C520 C515 108.8(13)
C522 C521 C526 119.6(11)
C522 C521 B11 124.8(14)
C526 C521 B11 114.8(15)
C523 C522 C521 122.2(11)
C523 C522 H522 118.9
C521 C522 H522 118.9
C522 C523 C524 123.2(13)
C522 C523 C527 116.1(11)
C524 C523 C527 120.2(11)
C525 C524 C523 118.0(11)
C525 C524 C517 116.4(12)
C523 C524 C517 124.9(13)
C524 C525 C526 119.5(12)
C524 C525 C528 125.3(12)
C526 C525 C528 113.2(14)
C521 C526 C525 114.6(13)
C521 C526 H526 122.7
C525 C526 H526 122.7
C523 C527 H52A 109.5
C523 C527 H52B 109.5
H52A C527 H52B 109.5
C523 C527 H52C 109.5
H52A C527 H52C 109.5
H52B C527 H52C 109.5
C525 C528 H52D 109.5
C525 C528 H52E 109.5
H52D C528 H52E 109.5
C525 C528 H52F 109.5
H52D C528 H52F 109.5
H52E C528 H52F 109.5
C609 N601 C620 112.2(14)
C609 N601 C691 125.5(17)
C620 N601 C691 122.1(16)
N601 C691 C692 113(3)
N601 C691 H69A 108.9
C692 C691 H69A 108.9
N601 C691 H69B 108.9
C692 C691 H69B 108.9
H69A C691 H69B 107.7
C693 C692 C691 110(3)
C693 C692 H69C 109.6
C691 C692 H69C 109.6
C693 C692 H69D 109.6
C691 C692 H69D 109.6
H69C C692 H69D 108.1
C692 C693 C694 98(5)
C692 C693 H69E 112.2
C694 C693 H69E 112.2
C692 C693 H69F 112.2
C694 C693 H69F 112.2
H69E C693 H69F 109.8
C695 C694 C693 107(8)
C695 C694 H69G 110.4
C693 C694 H69G 110.4
C695 C694 H69H 110.4
C693 C694 H69H 110.4
H69G C694 H69H 108.6
C694 C695 H69I 109.5
C694 C695 H69J 109.5
H69I C695 H69J 109.5
C694 C695 H69K 109.5
H69I C695 H69K 109.5
H69J C695 H69K 109.5
C602 C601 B6 125.2(15)
C602 C601 C606 112.3(12)
B6 C601 C606 122.4(15)
C603 C602 C601 123.7(14)
C603 C602 H602 118.2
C601 C602 H602 118.2
C604 C603 C602 122.8(15)
C604 C603 C607 118.4(14)
C602 C603 C607 118.9(15)
C603 C604 C612 124.5(16)
C603 C604 C605 117.5(14)
C612 C604 C605 118.0(14)
C606 C605 C604 118.9(13)
C606 C605 C608 121.0(15)
C604 C605 C608 120.0(12)
C605 C606 C601 124.5(13)
C605 C606 H606 117.7
C601 C606 H606 117.7
C603 C607 H60A 109.5
C603 C607 H60B 109.5
H60A C607 H60B 109.5
C603 C607 H60C 109.5
H60A C607 H60C 109.5
H60B C607 H60C 109.5
C605 C608 H60D 109.5
C605 C608 H60E 109.5
H60D C608 H60E 109.5
C605 C608 H60F 109.5
H60D C608 H60F 109.5
H60E C608 H60F 109.5
C610 C609 N601 131.3(18)
C610 C609 C614 123.7(17)
N601 C609 C614 103.5(12)
C609 C610 C611 111.2(18)
C609 C610 H610 124.4
C611 C610 H610 124.4
C612 C611 C610 131.0(15)
C612 C611 H611 114.5
C610 C611 H611 114.5
C611 C612 C613 116.2(12)
C611 C612 C604 124.1(12)
C613 C612 C604 118.8(12)
C612 C613 C614 120.1(13)
C612 C613 H613 119.9
C614 C613 H613 119.9
C615 C614 C613 135.5(14)
C615 C614 C609 106.8(14)
C613 C614 C609 116.4(12)
C616 C615 C620 120.2(12)
C616 C615 C614 130.7(14)
C620 C615 C614 108.7(15)
C615 C616 C617 119.5(12)
C615 C616 H616 120.2
C617 C616 H616 120.2
C624 C617 C616 122.8(13)
C624 C617 C618 122.3(14)
C616 C617 C618 114.8(12)
C619 C618 C617 123.1(15)
C619 C618 H618 118.5
C617 C618 H618 118.5
C620 C619 C618 114.2(15)
C620 C619 H619 122.9
C618 C619 H619 122.9
C619 C620 C615 128.0(14)
C619 C620 N601 124.2(15)
C615 C620 N601 107.7(13)
C626 C621 C622 114.8(14)
C626 C621 B7 123.8(15)
C622 C621 B7 121.3(15)
C623 C622 C621 128.3(14)
C623 C622 H622 115.8
C621 C622 H622 115.8
C624 C623 C622 116.0(14)
C624 C623 C627 118.7(14)
C622 C623 C627 125.1(14)
C623 C624 C617 120.4(15)
C623 C624 C625 120.5(12)
C617 C624 C625 118.7(14)
C628 C625 C626 124.4(14)
C628 C625 C624 118.1(13)
C626 C625 C624 117.1(12)
C621 C626 C625 122.6(14)
C621 C626 H626 118.7
C625 C626 H626 118.7
C623 C627 H62A 109.5
C623 C627 H62B 109.5
H62A C627 H62B 109.5
C623 C627 H62C 109.5
H62A C627 H62C 109.5
H62B C627 H62C 109.5
C625 C628 H62D 109.5
C625 C628 H62E 109.5
H62D C628 H62E 109.5
C625 C628 H62F 109.5
H62D C628 H62F 109.5
H62E C628 H62F 109.5
C820 N801 C809 105.2(12)
C820 N801 C891 128.9(13)
C809 N801 C891 126.0(11)
N801 C891 C892 116.5(14)
N801 C891 H89A 108.2
C892 C891 H89A 108.2
N801 C891 H89B 108.2
C892 C891 H89B 108.2
H89A C891 H89B 107.3
C891 C892 C893 108.1(11)
C891 C892 H89C 110.1
C893 C892 H89C 110.1
C891 C892 H89D 110.1
C893 C892 H89D 110.1
H89C C892 H89D 108.4
C894 C893 C892 114.7(14)
C894 C893 H89E 108.6
C892 C893 H89E 108.6
C894 C893 H89F 108.6
C892 C893 H89F 108.6
H89E C893 H89F 107.6
C893 C894 C895 110.0(14)
C893 C894 H89G 109.7
C895 C894 H89G 109.7
C893 C894 H89H 109.7
C895 C894 H89H 109.7
H89G C894 H89H 108.2
C894 C895 C896 104.6(15)
C894 C895 H89I 110.8
C896 C895 H89I 110.8
C894 C895 H89J 110.8
C896 C895 H89J 110.8
H89I C895 H89J 108.9
C895 C896 H89K 109.5
C895 C896 H89L 109.5
H89K C896 H89L 109.5
C895 C896 H89M 109.5
H89K C896 H89M 109.5
H89L C896 H89M 109.5
C806 C801 B8 124.3(17)
C806 C801 C802 109.1(17)
B8 C801 C802 126.2(16)
C803 C802 C801 125.2(15)
C803 C802 H802 117.4
C801 C802 H802 117.4
C802 C803 C807 126.0(15)
C802 C803 C804 116.7(14)
C807 C803 C804 117.2(14)
C805 C804 C812 121.1(16)
C805 C804 C803 120.2(16)
C812 C804 C803 118.0(15)
C804 C805 C808 121.5(19)
C804 C805 C806 114.5(18)
C808 C805 C806 123.8(19)
C801 C806 C805 131.7(19)
C801 C806 H806 114.1
C805 C806 H806 114.1
C803 C807 H80A 109.5
C803 C807 H80B 109.5
H80A C807 H80B 109.5
C803 C807 H80C 109.5
H80A C807 H80C 109.5
H80B C807 H80C 109.5
C805 C808 H80D 109.5
C805 C808 H80E 109.5
H80D C808 H80E 109.5
C805 C808 H80F 109.5
H80D C808 H80F 109.5
H80E C808 H80F 109.5
C810 C809 C814 119.7(17)
C810 C809 N801 133.2(13)
C814 C809 N801 106.9(14)
C811 C810 C809 121.3(14)
C811 C810 H810 119.4
C809 C810 H810 119.4
C812 C811 C810 121.1(16)
C812 C811 H811 119.5
C810 C811 H811 119.5
C811 C812 C804 125.1(18)
C811 C812 C813 121.7(15)
C804 C812 C813 113.1(14)
C814 C813 C812 115.4(13)
C814 C813 H813 122.3
C812 C813 H813 122.3
C813 C814 C809 120.7(16)
C813 C814 C815 132.5(14)
C809 C814 C815 106.8(15)
C820 C815 C816 119.4(16)
C820 C815 C814 106.1(14)
C816 C815 C814 134.4(15)
C817 C816 C815 126.2(16)
C817 C816 H816 116.9
C815 C816 H816 116.9
C816 C817 C818 114.2(13)
C816 C817 C824 123.3(15)
C818 C817 C824 122.4(15)
C819 C818 C817 125.9(16)
C819 C818 H818 117.0
C817 C818 H818 117.0
C818 C819 C820 116.4(15)
C818 C819 H819 121.8
C820 C819 H819 121.8
C815 C820 N801 114.8(15)
C815 C820 C819 117.9(14)
N801 C820 C819 127.0(15)
C826 C821 C822 117.8(11)
C826 C821 B10 117.9(13)
C822 C821 B10 124.2(15)
C823 C822 C821 123.6(14)
C823 C822 H822 118.2
C821 C822 H822 118.2
C822 C823 C824 119.4(12)
C822 C823 C827 119.1(14)
C824 C823 C827 119.8(12)
C825 C824 C823 122.2(12)
C825 C824 C817 116.0(13)
C823 C824 C817 121.5(12)
C824 C825 C826 120.1(13)
C824 C825 C828 128.3(12)
C826 C825 C828 110.9(12)
C821 C826 C825 116.7(11)
C821 C826 H826 121.7
C825 C826 H826 121.7
C823 C827 H82A 109.5
C823 C827 H82B 109.5
H82A C827 H82B 109.5
C823 C827 H82C 109.5
H82A C827 H82C 109.5
H82B C827 H82C 109.5
C825 C828 H82D 109.5
C825 C828 H82E 109.5
H82D C828 H82E 109.5
C825 C828 H82F 109.5
H82D C828 H82F 109.5
H82E C828 H82F 109.5

loop_
_geom_bond_atom_site_label_1
_geom_bond_atom_site_label_2
_geom_bond_distance
B1 O3 1.32(2)
B1 O1 1.41(2)
B1 C101 1.58(2)
B2 O1 1.39(2)
B2 C201 1.40(2)
B2 O2 1.52(2)
B3 O3 1.291(18)
B3 O2 1.426(19)
B3 C301 1.54(2)
B4 O6 1.304(19)
B4 O4 1.39(2)
B4 C321 1.60(2)
B5 O4 1.320(19)
B5 O5 1.42(2)
B5 C501 1.68(2)
B6 O6 1.40(2)
B6 C601 1.43(2)
B6 O5 1.45(2)
B7 O9 1.390(18)
B7 O7 1.408(17)
B7 C621 1.41(2)
B8 O8 1.315(19)
B8 C801 1.47(2)
B8 O7 1.506(19)
B9 O9 1.360(17)
B9 O8 1.362(18)
B9 C121 1.57(2)
B10 O10 1.341(16)
B10 O12 1.413(18)
B10 C821 1.522(19)
B11 O10 1.37(2)
B11 O11 1.47(2)
B11 C521 1.52(2)
B12 O11 1.296(17)
B12 O12 1.396(17)
B12 C221 1.57(2)
N101 C120 1.396(17)
N101 C109 1.396(16)
N101 C191 1.59(2)
C191 C192 1.570(10)
C191 H19A 0.9900
C191 H19B 0.9900
C192 H19C 0.9800
C192 H19D 0.9800
C192 H19E 0.9800
C101 C106 1.332(18)
C101 C102 1.514(19)
C102 C103 1.310(17)
C102 H102 0.9500
C103 C104 1.355(17)
C103 C107 1.455(19)
C104 C112 1.416(9)
C104 C105 1.461(19)
C105 C106 1.335(19)
C105 C108 1.565(14)
C106 H106 0.9500
C107 H10A 0.9800
C107 H10B 0.9800
C107 H10C 0.9800
C108 H10D 0.9800
C108 H10E 0.9800
C108 H10F 0.9800
C109 C110 1.304(18)
C109 C114 1.336(16)
C110 C111 1.408(9)
C110 H110 0.9500
C111 C112 1.457(18)
C111 H111 0.9500
C112 C113 1.368(16)
C113 C114 1.409(17)
C113 H113 0.9500
C114 C115 1.472(18)
C115 C120 1.358(18)
C115 C116 1.429(18)
C116 C117 1.405(18)
C116 H116 0.9500
C117 C124 1.434(9)
C117 C118 1.485(19)
C118 C119 1.280(17)
C118 H118 0.9500
C119 C120 1.45(2)
C119 H119 0.9500
C121 C122 1.432(9)
C121 C126 1.47(2)
C122 C123 1.265(19)
C122 H122 0.9500
C123 C124 1.427(9)
C123 C127 1.439(9)
C124 C125 1.392(19)
C125 C126 1.321(17)
C125 C128 1.51(2)
C126 H126 0.9500
C127 H12A 0.9800
C127 H12B 0.9800
C127 H12C 0.9800
C128 H12D 0.9800
C128 H12E 0.9800
C128 H12F 0.9800
N201 C220 1.395(19)
N201 C209 1.47(2)
N201 C291 1.481(18)
C291 C292 1.60(3)
C291 H29A 0.9900
C291 H29B 0.9900
C292 C293 1.67(4)
C292 H29C 0.9900
C292 H29D 0.9900
C293 H29E 0.9800
C293 H29F 0.9800
C293 H29G 0.9800
C201 C202 1.350(19)
C201 C206 1.451(19)
C202 C203 1.39(2)
C202 H202 0.9500
C203 C204 1.44(2)
C203 C207 1.557(19)
C204 C205 1.310(19)
C204 C212 1.419(9)
C205 C206 1.455(14)
C205 C208 1.546(18)
C206 H206 0.9500
C207 H20A 0.9800
C207 H20B 0.9800
C207 H20C 0.9800
C208 H20D 0.9800
C208 H20E 0.9800
C208 H20F 0.9800
C209 C214 1.40(2)
C209 C210 1.43(2)
C210 C211 1.420(9)
C210 H210 0.9500
C211 C212 1.470(15)
C211 H211 0.9500
C212 C213 1.48(2)
C213 C214 1.42(2)
C213 H213 0.9500
C214 C215 1.455(15)
C215 C216 1.284(16)
C215 C220 1.41(2)
C216 C217 1.308(18)
C216 H216 0.9500
C217 C218 1.41(2)
C217 C224 1.51(2)
C218 C219 1.401(18)
C218 H218 0.9500
C219 C220 1.43(2)
C219 H219 0.9500
C221 C226 1.397(17)
C221 C222 1.408(18)
C222 C223 1.48(2)
C222 H222 0.9500
C223 C224 1.26(2)
C223 C227 1.552(14)
C224 C225 1.452(18)
C225 C226 1.393(17)
C225 C228 1.498(18)
C226 H226 0.9500
C227 H22A 0.9800
C227 H22B 0.9800
C227 H22C 0.9800
C228 H22D 0.9800
C228 H22E 0.9800
C228 H22F 0.9800
N301 C309 1.328(19)
N301 C320 1.338(17)
N301 C391 1.52(2)
C391 C392 1.51(2)
C391 H39A 0.9900
C391 H39B 0.9900
C392 C393 1.468(15)
C392 H39C 0.9900
C392 H39D 0.9900
C393 H39E 0.9800
C393 H39F 0.9800
C393 H39G 0.9800
C301 C302 1.402(19)
C301 C306 1.416(19)
C302 C303 1.41(2)
C302 H302 0.9500
C303 C304 1.39(2)
C303 C307 1.548(16)
C304 C305 1.39(2)
C304 C312 1.40(2)
C305 C306 1.45(2)
C305 C308 1.52(2)
C306 H306 0.9500
C307 H30A 0.9800
C307 H30B 0.9800
C307 H30C 0.9800
C308 H30D 0.9800
C308 H30E 0.9800
C308 H30F 0.9800
C309 C310 1.35(2)
C309 C314 1.498(19)
C310 C311 1.42(2)
C310 H310 0.9500
C311 C312 1.45(2)
C311 H311 0.9500
C312 C313 1.396(18)
C313 C314 1.451(15)
C313 H313 0.9500
C314 C315 1.401(18)
C315 C316 1.382(19)
C315 C320 1.388(18)
C316 C317 1.53(2)
C316 H316 0.9500
C317 C324 1.403(9)
C317 C318 1.43(2)
C318 C319 1.47(2)
C318 H318 0.9500
C319 C320 1.360(19)
C319 H319 0.9500
C321 C322 1.378(17)
C321 C326 1.426(17)
C322 C323 1.468(19)
C322 H322 0.9500
C323 C324 1.355(19)
C323 C327 1.616(19)
C324 C325 1.402(18)
C325 C326 1.357(17)
C325 C328 1.572(14)
C326 H326 0.9500
C327 H32A 0.9800
C327 H32B 0.9800
C327 H32C 0.9800
C328 H32D 0.9800
C328 H32E 0.9800
C328 H32F 0.9800
N501 C520 1.380(14)
N501 C509 1.400(15)
N501 C591 1.441(14)
C591 C592 1.650(19)
C591 H59A 0.9900
C591 H59B 0.9900
C592 C593 1.50(3)
C592 H59C 0.9900
C592 H59D 0.9900
C593 C594 1.54(4)
C593 H59E 0.9900
C593 H59F 0.9900
C594 C595 1.43(7)
C594 H59G 0.9900
C594 H59H 0.9900
C595 H59I 0.9800
C595 H59J 0.9800
C595 H59K 0.9800
C501 C506 1.263(17)
C501 C502 1.436(19)
C502 C503 1.395(19)
C502 H502 0.9500
C503 C504 1.342(17)
C503 C507 1.469(19)
C504 C512 1.456(18)
C504 C505 1.525(19)
C505 C506 1.357(19)
C505 C508 1.515(19)
C506 H506 0.9500
C507 H50A 0.9800
C507 H50B 0.9800
C507 H50C 0.9800
C508 H50D 0.9800
C508 H50E 0.9800
C508 H50F 0.9800
C509 C510 1.312(15)
C509 C514 1.443(15)
C510 C511 1.421(17)
C510 H510 0.9500
C511 C512 1.343(17)
C511 H511 0.9500
C512 C513 1.463(18)
C513 C514 1.389(17)
C513 H513 0.9500
C514 C515 1.433(17)
C515 C516 1.378(16)
C515 C520 1.419(17)
C516 C517 1.441(18)
C516 H516 0.9500
C517 C518 1.338(17)
C517 C524 1.475(13)
C518 C519 1.438(17)
C518 H518 0.9500
C519 C520 1.357(16)
C519 H519 0.9500
C521 C522 1.379(17)
C521 C526 1.462(14)
C522 C523 1.366(15)
C522 H522 0.9500
C523 C524 1.394(16)
C523 C527 1.587(17)
C524 C525 1.394(18)
C525 C526 1.539(18)
C525 C528 1.54(2)
C526 H526 0.9500
C527 H52A 0.9800
C527 H52B 0.9800
C527 H52C 0.9800
C528 H52D 0.9800
C528 H52E 0.9800
C528 H52F 0.9800
N601 C609 1.389(18)
N601 C620 1.397(17)
N601 C691 1.55(3)
C691 C692 1.57(4)
C691 H69A 0.9900
C691 H69B 0.9900
C692 C693 1.35(5)
C692 H69C 0.9900
C692 H69D 0.9900
C693 C694 1.59(7)
C693 H69E 0.9900
C693 H69F 0.9900
C694 C695 1.50(8)
C694 H69G 0.9900
C694 H69H 0.9900
C695 H69I 0.9800
C695 H69J 0.9800
C695 H69K 0.9800
C601 C602 1.405(17)
C601 C606 1.455(16)
C602 C603 1.399(18)
C602 H602 0.9500
C603 C604 1.313(18)
C603 C607 1.571(18)
C604 C612 1.429(17)
C604 C605 1.480(19)
C605 C606 1.349(16)
C605 C608 1.542(18)
C606 H606 0.9500
C607 H60A 0.9800
C607 H60B 0.9800
C607 H60C 0.9800
C608 H60D 0.9800
C608 H60E 0.9800
C608 H60F 0.9800
C609 C610 1.348(19)
C609 C614 1.509(19)
C610 C611 1.47(2)
C610 H610 0.9500
C611 C612 1.325(18)
C611 H611 0.9500
C612 C613 1.414(16)
C613 C614 1.442(17)
C613 H613 0.9500
C614 C615 1.413(17)
C615 C616 1.371(17)
C615 C620 1.394(19)
C616 C617 1.437(17)
C616 H616 0.9500
C617 C624 1.426(9)
C617 C618 1.50(2)
C618 C619 1.43(2)
C618 H618 0.9500
C619 C620 1.296(18)
C619 H619 0.9500
C621 C626 1.362(18)
C621 C622 1.403(18)
C622 C623 1.395(18)
C622 H622 0.9500
C623 C624 1.379(17)
C623 C627 1.51(2)
C624 C625 1.473(18)
C625 C628 1.435(17)
C625 C626 1.461(14)
C626 H626 0.9500
C627 H62A 0.9800
C627 H62B 0.9800
C627 H62C 0.9800
C628 H62D 0.9800
C628 H62E 0.9800
C628 H62F 0.9800
N801 C820 1.385(16)
N801 C809 1.443(18)
N801 C891 1.452(17)
C891 C892 1.470(18)
C891 H89A 0.9900
C891 H89B 0.9900
C892 C893 1.567(18)
C892 H89C 0.9900
C892 H89D 0.9900
C893 C894 1.455(14)
C893 H89E 0.9900
C893 H89F 0.9900
C894 C895 1.54(2)
C894 H89G 0.9900
C894 H89H 0.9900
C895 C896 1.583(16)
C895 H89I 0.9900
C895 H89J 0.9900
C896 H89K 0.9800
C896 H89L 0.9800
C896 H89M 0.9800
C801 C806 1.31(2)
C801 C802 1.493(19)
C802 C803 1.379(18)
C802 H802 0.9500
C803 C807 1.449(17)
C803 C804 1.542(19)
C804 C805 1.324(19)
C804 C812 1.461(14)
C805 C808 1.37(2)
C805 C806 1.481(16)
C806 H806 0.9500
C807 H80A 0.9800
C807 H80B 0.9800
C807 H80C 0.9800
C808 H80D 0.9800
C808 H80E 0.9800
C808 H80F 0.9800
C809 C810 1.40(2)
C809 C814 1.428(18)
C810 C811 1.326(19)
C810 H810 0.9500
C811 C812 1.316(19)
C811 H811 0.9500
C812 C813 1.53(2)
C813 C814 1.343(18)
C813 H813 0.9500
C814 C815 1.46(2)
C815 C820 1.312(17)
C815 C816 1.379(18)
C816 C817 1.277(17)
C816 H816 0.9500
C817 C818 1.379(19)
C817 C824 1.484(17)
C818 C819 1.315(17)
C818 H818 0.9500
C819 C820 1.461(19)
C819 H819 0.9500
C821 C826 1.436(17)
C821 C822 1.452(17)
C822 C823 1.320(17)
C822 H822 0.9500
C823 C824 1.412(18)
C823 C827 1.578(9)
C824 C825 1.357(16)
C825 C826 1.487(16)
C825 C828 1.504(17)
C826 H826 0.9500
C827 H82A 0.9800
C827 H82B 0.9800
C827 H82C 0.9800
C828 H82D 0.9800
C828 H82E 0.9800
C828 H82F 0.9800

loop_
_geom_torsion_atom_site_label_1
_geom_torsion_atom_site_label_2
_geom_torsion_atom_site_label_3
_geom_torsion_atom_site_label_4
_geom_torsion
C201 B2 O1 B1 169.9(17)
O2 B2 O1 B1 -2(2)
O3 B1 O1 B2 0(2)
C101 B1 O1 B2 178.8(13)
O3 B3 O2 B2 5(2)
C301 B3 O2 B2 -179.3(12)
O1 B2 O2 B3 -0.2(19)
C201 B2 O2 B3 -172.3(15)
O2 B3 O3 B1 -7(2)
C301 B3 O3 B1 177.5(15)
O1 B1 O3 B3 5(2)
C101 B1 O3 B3 -173.9(13)
O5 B5 O4 B4 -3(2)
C501 B5 O4 B4 165.2(13)
O6 B4 O4 B5 -2(2)
C321 B4 O4 B5 -179.3(12)
O4 B5 O5 B6 4(2)
C501 B5 O5 B6 -165.3(12)
O6 B6 O5 B5 0.1(19)
C601 B6 O5 B5 169.0(14)
O4 B4 O6 B6 5(2)
C321 B4 O6 B6 -177.0(14)
C601 B6 O6 B4 -172.4(16)
O5 B6 O6 B4 -4(2)
O9 B7 O7 B8 1.9(18)
C621 B7 O7 B8 -169.1(12)
O8 B8 O7 B7 -2(2)
C801 B8 O7 B7 178.5(13)
C801 B8 O8 B9 -178.5(14)
O7 B8 O8 B9 2(2)
O9 B9 O8 B8 -2(2)
C121 B9 O8 B8 174.4(13)
O8 B9 O9 B7 2(2)
C121 B9 O9 B7 -174.1(13)
O7 B7 O9 B9 -2.2(19)
C621 B7 O9 B9 167.5(14)
O12 B10 O10 B11 -15(2)
C821 B10 O10 B11 178.7(16)
O11 B11 O10 B10 12(3)
C521 B11 O10 B10 176.2(16)
O12 B12 O11 B11 -3(3)
C221 B12 O11 B11 175.9(16)
O10 B11 O11 B12 -3(3)
C521 B11 O11 B12 -168.5(16)
O11 B12 O12 B10 0(2)
C221 B12 O12 B10 -178.2(14)
O10 B10 O12 B12 8(2)
C821 B10 O12 B12 175.4(14)
C120 N101 C191 C192 -76(2)
C109 N101 C191 C192 99(2)
O3 B1 C101 C106 168.9(15)
O1 B1 C101 C106 -10(2)
O3 B1 C101 C102 -14(2)
O1 B1 C101 C102 166.8(13)
C106 C101 C102 C103 -1(2)
B1 C101 C102 C103 -178.2(14)
C101 C102 C103 C104 0(2)
C101 C102 C103 C107 -178.0(13)
C102 C103 C104 C112 -179.5(14)
C107 C103 C104 C112 -2(2)
C102 C103 C104 C105 1(2)
C107 C103 C104 C105 179.0(13)
C103 C104 C105 C106 -1(2)
C112 C104 C105 C106 179.4(14)
C103 C104 C105 C108 -177.4(12)
C112 C104 C105 C108 3.1(19)
C102 C101 C106 C105 1(2)
B1 C101 C106 C105 178.0(14)
C104 C105 C106 C101 0(2)
C108 C105 C106 C101 176.2(14)
C120 N101 C109 C110 -177.6(17)
C191 N101 C109 C110 6(3)
C120 N101 C109 C114 0.7(19)
C191 N101 C109 C114 -175.4(14)
C114 C109 C110 C111 -4(3)
N101 C109 C110 C111 174.6(16)
C109 C110 C111 C112 9(3)
C103 C104 C112 C113 -74(2)
C105 C104 C112 C113 105.6(17)
C103 C104 C112 C111 90(2)
C105 C104 C112 C111 -90.8(18)
C110 C111 C112 C113 -9(2)
C110 C111 C112 C104 -174.3(16)
C104 C112 C113 C114 169.7(13)
C111 C112 C113 C114 4(2)
C110 C109 C114 C113 -1(3)
N101 C109 C114 C113 -179.6(13)
C110 C109 C114 C115 -178.4(16)
N101 C109 C114 C115 3.2(18)
C112 C113 C114 C109 1(2)
C112 C113 C114 C115 177.0(15)
C109 C114 C115 C120 -6.1(17)
C113 C114 C115 C120 177.3(16)
C109 C114 C115 C116 -171.8(16)
C113 C114 C115 C116 12(3)
C120 C115 C116 C117 8(2)
C114 C115 C116 C117 172.3(14)
C115 C116 C117 C124 173.9(14)
C115 C116 C117 C118 -5(2)
C116 C117 C118 C119 5(2)
C124 C117 C118 C119 -174.2(17)
C117 C118 C119 C120 -7(3)
C116 C115 C120 N101 174.0(13)
C114 C115 C120 N101 6.6(17)
C116 C115 C120 C119 -10(2)
C114 C115 C120 C119 -177.3(14)
C109 N101 C120 C115 -4.8(18)
C191 N101 C120 C115 171.9(13)
C109 N101 C120 C119 179.9(17)
C191 N101 C120 C119 -3(3)
C118 C119 C120 C115 9(2)
C118 C119 C120 N101 -175.8(17)
O9 B9 C121 C122 173.7(15)
O8 B9 C121 C122 -3(2)
O9 B9 C121 C126 -13(2)
O8 B9 C121 C126 170.6(13)
C126 C121 C122 C123 8(3)
B9 C121 C122 C123 -177.4(17)
C121 C122 C123 C124 -4(3)
C121 C122 C123 C127 176.5(17)
C122 C123 C124 C125 -2(2)
C127 C123 C124 C125 177.4(15)
C122 C123 C124 C117 178.7(15)
C127 C123 C124 C117 -2(2)
C116 C117 C124 C125 104.9(16)
C118 C117 C124 C125 -76.2(19)
C116 C117 C124 C123 -76.0(19)
C118 C117 C124 C123 102.9(19)
C123 C124 C125 C126 3(2)
C117 C124 C125 C126 -178.3(13)
C123 C124 C125 C128 -175.1(15)
C117 C124 C125 C128 4(2)
C124 C125 C126 C121 3(2)
C128 C125 C126 C121 -179.5(13)
C122 C121 C126 C125 -8(2)
B9 C121 C126 C125 178.0(13)
C220 N201 C291 C292 -81(2)
C209 N201 C291 C292 98.0(18)
N201 C291 C292 C293 -74(2)
O1 B2 C201 C202 8(3)
O2 B2 C201 C202 179.3(14)
O1 B2 C201 C206 -166.1(15)
O2 B2 C201 C206 5(3)
B2 C201 C202 C203 -178.9(17)
C206 C201 C202 C203 -4(3)
C201 C202 C203 C204 1(3)
C201 C202 C203 C207 -174.0(15)
C202 C203 C204 C205 5(2)
C207 C203 C204 C205 179.5(15)
C202 C203 C204 C212 -173.0(16)
C207 C203 C204 C212 2(2)
C212 C204 C205 C206 171.4(14)
C203 C204 C205 C206 -6(2)
C212 C204 C205 C208 1(2)
C203 C204 C205 C208 -176.5(14)
C202 C201 C206 C205 2(2)
B2 C201 C206 C205 177.0(15)
C204 C205 C206 C201 3(2)
C208 C205 C206 C201 173.7(13)
C220 N201 C209 C214 2.3(16)
C291 N201 C209 C214 -177.1(14)
C220 N201 C209 C210 172.1(16)
C291 N201 C209 C210 -7(2)
C214 C209 C210 C211 -16(3)
N201 C209 C210 C211 176.1(16)
C209 C210 C211 C212 12(3)
C205 C204 C212 C211 -85(2)
C203 C204 C212 C211 93(2)
C205 C204 C212 C213 100(2)
C203 C204 C212 C213 -82(2)
C210 C211 C212 C204 179.0(17)
C210 C211 C212 C213 -6(2)
C204 C212 C213 C214 176.9(18)
C211 C212 C213 C214 2(3)
C210 C209 C214 C213 11(2)
N201 C209 C214 C213 -178.5(13)
C210 C209 C214 C215 -171.9(14)
N201 C209 C214 C215 -1.4(18)
C212 C213 C214 C209 -4(2)
C212 C213 C214 C215 179.6(16)
C209 C214 C215 C216 -167.8(17)
C213 C214 C215 C216 9(3)
C209 C214 C215 C220 0.0(18)
C213 C214 C215 C220 176.4(18)
C220 C215 C216 C217 9(2)
C214 C215 C216 C217 174.6(17)
C215 C216 C217 C218 -8(2)
C215 C216 C217 C224 168.1(13)
C216 C217 C218 C219 3(2)
C224 C217 C218 C219 -173.6(12)
C217 C218 C219 C220 1(2)
C209 N201 C220 C215 -2.6(18)
C291 N201 C220 C215 176.8(14)
C209 N201 C220 C219 173.0(15)
C291 N201 C220 C219 -8(3)
C216 C215 C220 N201 171.7(13)
C214 C215 C220 N201 1.7(17)
C216 C215 C220 C219 -4(2)
C214 C215 C220 C219 -174.4(14)
C218 C219 C220 N201 -176.3(14)
C218 C219 C220 C215 -1(2)
O11 B12 C221 C226 -158.4(16)
O12 B12 C221 C226 20(2)
O11 B12 C221 C222 2(3)
O12 B12 C221 C222 -179.8(15)
C226 C221 C222 C223 -1(3)
B12 C221 C222 C223 -161.7(17)
C221 C222 C223 C224 -6(3)
C221 C222 C223 C227 179.0(16)
C222 C223 C224 C225 11(3)
C227 C223 C224 C225 -174.7(17)
C222 C223 C224 C217 170.8(17)
C227 C223 C224 C217 -14(3)
C216 C217 C224 C223 -85(2)
C218 C217 C224 C223 91(2)
C216 C217 C224 C225 75.9(19)
C218 C217 C224 C225 -107.6(17)
C223 C224 C225 C226 -9(3)
C217 C224 C225 C226 -169.2(15)
C223 C224 C225 C228 178.0(19)
C217 C224 C225 C228 17(2)
C224 C225 C226 C221 2(2)
C228 C225 C226 C221 175.2(16)
C222 C221 C226 C225 3(2)
B12 C221 C226 C225 162.3(15)
C309 N301 C391 C392 -99.0(18)
C320 N301 C391 C392 92.6(18)
N301 C391 C392 C393 67(2)
O3 B3 C301 C302 179.6(15)
O2 B3 C301 C302 4(2)
O3 B3 C301 C306 -1(2)
O2 B3 C301 C306 -177.2(13)
C306 C301 C302 C303 9(2)
B3 C301 C302 C303 -171.8(16)
C301 C302 C303 C304 1(3)
C301 C302 C303 C307 -171.0(18)
C302 C303 C304 C305 -6(3)
C307 C303 C304 C305 165.8(19)
C302 C303 C304 C312 -177.0(17)
C307 C303 C304 C312 -6(3)
C303 C304 C305 C306 1(3)
C312 C304 C305 C306 171.9(16)
C303 C304 C305 C308 -177.7(19)
C312 C304 C305 C308 -7(3)
C302 C301 C306 C305 -14(2)
B3 C301 C306 C305 167.0(14)
C304 C305 C306 C301 9(2)
C308 C305 C306 C301 -172.3(16)
C320 N301 C309 C310 177.4(19)
C391 N301 C309 C310 8(3)
C320 N301 C309 C314 0.1(17)
C391 N301 C309 C314 -169.3(14)
N301 C309 C310 C311 -175.3(17)
C314 C309 C310 C311 2(3)
C309 C310 C311 C312 -4(3)
C303 C304 C312 C313 -107(2)
C305 C304 C312 C313 81(2)
C303 C304 C312 C311 90(3)
C305 C304 C312 C311 -81(3)
C310 C311 C312 C313 9(2)
C310 C311 C312 C304 170.3(19)
C304 C312 C313 C314 -176.7(16)
C311 C312 C313 C314 -11(2)
C312 C313 C314 C315 176.4(17)
C312 C313 C314 C309 9(2)
N301 C309 C314 C315 3.0(17)
C310 C309 C314 C315 -174.8(15)
N301 C309 C314 C313 174.0(13)
C310 C309 C314 C313 -4(2)
C313 C314 C315 C316 12(3)
C309 C314 C315 C316 179.7(15)
C313 C314 C315 C320 -173.0(17)
C309 C314 C315 C320 -4.7(16)
C320 C315 C316 C317 7(2)
C314 C315 C316 C317 -178.1(14)
C315 C316 C317 C324 177.8(14)
C315 C316 C317 C318 -5(2)
C324 C317 C318 C319 -178.9(15)
C316 C317 C318 C319 4(2)
C317 C318 C319 C320 -5(2)
C309 N301 C320 C319 -173.0(17)
C391 N301 C320 C319 -3(2)
C309 N301 C320 C315 -3.4(18)
C391 N301 C320 C315 167.0(13)
C318 C319 C320 N301 175.8(15)
C318 C319 C320 C315 7(2)
C316 C315 C320 N301 -179.4(14)
C314 C315 C320 N301 5.2(18)
C316 C315 C320 C319 -8(3)
C314 C315 C320 C319 176.2(14)
O6 B4 C321 C322 -12(2)
O4 B4 C321 C322 165.5(14)
O6 B4 C321 C326 162.6(14)
O4 B4 C321 C326 -20(2)
C326 C321 C322 C323 -1(2)
B4 C321 C322 C323 174.2(13)
C321 C322 C323 C324 3(2)
C321 C322 C323 C327 176.4(13)
C322 C323 C324 C325 -6(2)
C327 C323 C324 C325 -179.0(13)
C322 C323 C324 C317 177.7(16)
C327 C323 C324 C317 5(2)
C318 C317 C324 C323 100.5(19)
C316 C317 C324 C323 -82(2)
C318 C317 C324 C325 -75(2)
C316 C317 C324 C325 101.6(17)
C323 C324 C325 C326 7(2)
C317 C324 C325 C326 -176.4(16)
C323 C324 C325 C328 -179.6(13)
C317 C324 C325 C328 -3(2)
C324 C325 C326 C321 -5(2)
C328 C325 C326 C321 -178.6(12)
C322 C321 C326 C325 2(2)
B4 C321 C326 C325 -173.0(14)
C520 N501 C591 C592 89.0(15)
C509 N501 C591 C592 -82.4(16)
N501 C591 C592 C593 -164.2(19)
C591 C592 C593 C594 -178(2)
C592 C593 C594 C595 -177(4)
O4 B5 C501 C506 -168.6(14)
O5 B5 C501 C506 1(2)
O4 B5 C501 C502 8(2)
O5 B5 C501 C502 177.4(12)
C506 C501 C502 C503 7(2)
B5 C501 C502 C503 -170.4(13)
C501 C502 C503 C504 -9(2)
C501 C502 C503 C507 177.2(14)
C502 C503 C504 C512 -171.5(15)
C507 C503 C504 C512 2(2)
C502 C503 C504 C505 4(2)
C507 C503 C504 C505 177.1(15)
C503 C504 C505 C506 4(2)
C512 C504 C505 C506 -180.0(15)
C503 C504 C505 C508 -176.4(14)
C512 C504 C505 C508 -1(2)
C502 C501 C506 C505 2(2)
B5 C501 C506 C505 178.4(15)
C508 C505 C506 C501 173.5(15)
C504 C505 C506 C501 -7(2)
C520 N501 C509 C510 177.6(12)
C591 N501 C509 C510 -9.9(19)
C520 N501 C509 C514 2.6(12)
C591 N501 C509 C514 175.2(11)
N501 C509 C510 C511 -174.6(11)
C514 C509 C510 C511 -0.5(17)
C509 C510 C511 C512 1.9(19)
C510 C511 C512 C504 -176.5(12)
C510 C511 C512 C513 -3.1(19)
C503 C504 C512 C511 87(2)
C505 C504 C512 C511 -87.9(17)
C503 C504 C512 C513 -86.1(16)
C505 C504 C512 C513 98.6(16)
C511 C512 C513 C514 3.0(17)
C504 C512 C513 C514 177.2(11)
C512 C513 C514 C515 176.0(13)
C512 C513 C514 C509 -1.8(17)
C510 C509 C514 C513 0.6(18)
N501 C509 C514 C513 175.8(11)
C510 C509 C514 C515 -177.7(11)
N501 C509 C514 C515 -2.6(13)
C513 C514 C515 C516 2(3)
C509 C514 C515 C516 179.8(13)
C513 C514 C515 C520 -176.4(14)
C509 C514 C515 C520 1.6(13)
C520 C515 C516 C517 0.1(18)
C514 C515 C516 C517 -178.0(13)
C515 C516 C517 C518 0.6(19)
C515 C516 C517 C524 178.4(12)
C516 C517 C518 C519 -2(2)
C524 C517 C518 C519 -179.5(12)
C517 C518 C519 C520 2.0(19)
C518 C519 C520 N501 177.2(11)
C518 C519 C520 C515 -1.3(18)
C509 N501 C520 C519 179.6(12)
C591 N501 C520 C519 7(2)
C509 N501 C520 C515 -1.7(13)
C591 N501 C520 C515 -174.1(11)
C516 C515 C520 C519 0.3(18)
C514 C515 C520 C519 178.8(11)
C516 C515 C520 N501 -178.5(10)
C514 C515 C520 N501 0.0(13)
O10 B11 C521 C522 4(3)
O11 B11 C521 C522 167.9(16)
O10 B11 C521 C526 173.2(17)
O11 B11 C521 C526 -23(2)
C526 C521 C522 C523 7(2)
B11 C521 C522 C523 176.1(15)
C521 C522 C523 C524 -6(2)
C521 C522 C523 C527 -176.7(14)
C522 C523 C524 C525 11(2)
C527 C523 C524 C525 -178.0(14)
C522 C523 C524 C517 -178.7(14)
C527 C523 C524 C517 -8(2)
C518 C517 C524 C525 -75.1(19)
C516 C517 C524 C525 107.1(16)
C518 C517 C524 C523 114.8(17)
C516 C517 C524 C523 -63(2)
C523 C524 C525 C526 -18(2)
C517 C524 C525 C526 171.4(14)
C523 C524 C525 C528 179.5(16)
C517 C524 C525 C528 9(3)
C522 C521 C526 C525 -13(2)
B11 C521 C526 C525 176.9(14)
C524 C525 C526 C521 19(2)
C528 C525 C526 C521 -176.6(15)
C609 N601 C691 C692 -95(3)
C620 N601 C691 C692 90(3)
N601 C691 C692 C693 33(4)
C691 C692 C693 C694 -104(5)
C692 C693 C694 C695 -139(8)
O6 B6 C601 C602 175.7(14)
O5 B6 C601 C602 8(2)
O6 B6 C601 C606 -7(3)
O5 B6 C601 C606 -174.8(13)
B6 C601 C602 C603 178.2(14)
C606 C601 C602 C603 0.9(19)
C601 C602 C603 C604 4(2)
C601 C602 C603 C607 -175.7(13)
C602 C603 C604 C612 174.8(12)
C607 C603 C604 C612 -6(2)
C602 C603 C604 C605 -6(2)
C607 C603 C604 C605 173.2(12)
C603 C604 C605 C606 4.3(19)
C612 C604 C605 C606 -176.7(12)
C603 C604 C605 C608 -178.4(12)
C612 C604 C605 C608 0.6(18)
C604 C605 C606 C601 0(2)
C608 C605 C606 C601 -176.9(12)
C602 C601 C606 C605 -2.9(19)
B6 C601 C606 C605 179.7(14)
C620 N601 C609 C610 173(2)
C691 N601 C609 C610 -3(4)
C620 N601 C609 C614 7(2)
C691 N601 C609 C614 -168.5(19)
N601 C609 C610 C611 -173.1(19)
C614 C609 C610 C611 -10(3)
C609 C610 C611 C612 5(3)
C610 C611 C612 C613 -3(3)
C610 C611 C612 C604 -172.5(19)
C603 C604 C612 C611 67(2)
C605 C604 C612 C611 -111.8(17)
C603 C604 C612 C613 -101.6(16)
C605 C604 C612 C613 79.4(17)
C611 C612 C613 C614 7(2)
C604 C612 C613 C614 176.5(14)
C612 C613 C614 C615 -176.2(16)
C612 C613 C614 C609 -12(2)
C610 C609 C614 C615 -177.2(19)
N601 C609 C614 C615 -10.2(17)
C610 C609 C614 C613 14(3)
N601 C609 C614 C613 -179.0(14)
C613 C614 C615 C616 -11(3)
C609 C614 C615 C616 -177.0(16)
C613 C614 C615 C620 175.6(18)
C609 C614 C615 C620 10.0(18)
C620 C615 C616 C617 -1(2)
C614 C615 C616 C617 -172.8(15)
C615 C616 C617 C624 -175.3(15)
C615 C616 C617 C618 0(2)
C624 C617 C618 C619 173.4(16)
C616 C617 C618 C619 -2(3)
C617 C618 C619 C620 4(3)
C618 C619 C620 C615 -5(3)
C618 C619 C620 N601 178.4(17)
C616 C615 C620 C619 3(3)
C614 C615 C620 C619 176.9(18)
C616 C615 C620 N601 -179.6(14)
C614 C615 C620 N601 -5.8(19)
C609 N601 C620 C619 176.3(18)
C691 N601 C620 C619 -8(3)
C609 N601 C620 C615 -1(2)
C691 N601 C620 C615 174.5(18)
O9 B7 C621 C626 -165.7(14)
O7 B7 C621 C626 4(2)
O9 B7 C621 C622 12(2)
O7 B7 C621 C622 -179.1(12)
C626 C621 C622 C623 -5(2)
B7 C621 C622 C623 177.1(14)
C621 C622 C623 C624 5(2)
C621 C622 C623 C627 -179.4(14)
C622 C623 C624 C617 174.8(13)
C627 C623 C624 C617 -1(2)
C622 C623 C624 C625 1.8(19)
C627 C623 C624 C625 -173.9(13)
C616 C617 C624 C623 -91.8(19)
C618 C617 C624 C623 92.9(19)
C616 C617 C624 C625 81.3(19)
C618 C617 C624 C625 -94.0(19)
C623 C624 C625 C628 179.3(12)
C617 C624 C625 C628 6.2(19)
C623 C624 C625 C626 -7.8(18)
C617 C624 C625 C626 179.1(12)
C622 C621 C626 C625 -2(2)
B7 C621 C626 C625 175.8(13)
C628 C625 C626 C621 -179.8(13)
C624 C625 C626 C621 8(2)
C820 N801 C891 C892 101.7(17)
C809 N801 C891 C892 -75.9(18)
N801 C891 C892 C893 -69.5(18)
C891 C892 C893 C894 -73.6(18)
C892 C893 C894 C895 170.9(13)
C893 C894 C895 C896 176.5(15)
O8 B8 C801 C806 -11(3)
O7 B8 C801 C806 168.7(15)
O8 B8 C801 C802 177.6(13)
O7 B8 C801 C802 -3(2)
C806 C801 C802 C803 9(2)
B8 C801 C802 C803 -178.2(14)
C801 C802 C803 C807 -179.1(12)
C801 C802 C803 C804 -3.9(18)
C802 C803 C804 C805 5(2)
C807 C803 C804 C805 -179.1(15)
C802 C803 C804 C812 175.8(13)
C807 C803 C804 C812 -8.6(18)
C812 C804 C805 C808 3(3)
C803 C804 C805 C808 173.4(16)
C812 C804 C805 C806 178.7(16)
C803 C804 C805 C806 -11(2)
B8 C801 C806 C805 169.2(19)
C802 C801 C806 C805 -18(3)
C804 C805 C806 C801 20(3)
C808 C805 C806 C801 -164(2)
C820 N801 C809 C810 174.4(15)
C891 N801 C809 C810 -8(3)
C820 N801 C809 C814 -0.7(15)
C891 N801 C809 C814 177.4(13)
C814 C809 C810 C811 -3(2)
N801 C809 C810 C811 -177.2(15)
C809 C810 C811 C812 2(2)
C810 C811 C812 C804 -178.1(16)
C810 C811 C812 C813 -2(3)
C805 C804 C812 C811 -101(2)
C803 C804 C812 C811 88(2)
C805 C804 C812 C813 83(2)
C803 C804 C812 C813 -87.5(16)
C811 C812 C813 C814 4(2)
C804 C812 C813 C814 179.9(14)
C812 C813 C814 C809 -4(2)
C812 C813 C814 C815 178.2(15)
C810 C809 C814 C813 4(2)
N801 C809 C814 C813 180.0(13)
C810 C809 C814 C815 -178.0(13)
N801 C809 C814 C815 -2.1(16)
C813 C814 C815 C820 -178.2(16)
C809 C814 C815 C820 4.2(16)
C813 C814 C815 C816 1(3)
C809 C814 C815 C816 -176.6(16)
C820 C815 C816 C817 -1(2)
C814 C815 C816 C817 179.7(16)
C815 C816 C817 C818 0(2)
C815 C816 C817 C824 -176.5(13)
C816 C817 C818 C819 0(2)
C824 C817 C818 C819 177.2(14)
C817 C818 C819 C820 0(2)
C816 C815 C820 N801 175.6(12)
C814 C815 C820 N801 -5.0(17)
C816 C815 C820 C819 1(2)
C814 C815 C820 C819 -179.4(12)
C809 N801 C820 C815 3.7(16)
C891 N801 C820 C815 -174.3(14)
C809 N801 C820 C819 177.5(13)
C891 N801 C820 C819 0(2)
C818 C819 C820 C815 -1(2)
C818 C819 C820 N801 -174.3(13)
O10 B10 C821 C826 -2(2)
O12 B10 C821 C826 -169.5(13)
O10 B10 C821 C822 -178.5(14)
O12 B10 C821 C822 15(2)
C826 C821 C822 C823 0(2)
B10 C821 C822 C823 176.0(16)
C821 C822 C823 C824 4(3)
C821 C822 C823 C827 169.3(15)
C822 C823 C824 C825 -4(2)
C827 C823 C824 C825 -169.3(14)
C822 C823 C824 C817 -177.3(14)
C827 C823 C824 C817 18(2)
C816 C817 C824 C825 67.9(18)
C818 C817 C824 C825 -108.7(16)
C816 C817 C824 C823 -118.9(17)
C818 C817 C824 C823 64.6(19)
C823 C824 C825 C826 0(2)
C817 C824 C825 C826 173.3(12)
C823 C824 C825 C828 -169.9(15)
C817 C824 C825 C828 3(2)
C822 C821 C826 C825 -4(2)
B10 C821 C826 C825 179.6(13)
C824 C825 C826 C821 4(2)
C828 C825 C826 C821 175.8(13)
